data_4083448
loop_
_publ_author_name
'Ito, Hajime'
'Saito, Tomohisa'
'Miyahara, Takahiro'
'Zhong, Chongmin'
'Sawamura, Masaya'

_publ_section_title
;
 Gold(I) Hydride Intermediate in Catalysis: Dehydrogenative Alcohol
 Silylation Catalyzed by Gold(I) Complex
;
_journal_issue 16
_journal_name_full Organometallics
_journal_page_first 4829
_journal_paper_doi 10.1021/om900445w
_journal_volume 28
_journal_year 2009
_chemical_formula_moiety 'C141 H144 Au6 O3 P6, C6 H12 O2, Cl'
_chemical_formula_sum 'C147 H161 Au6 Cl O5 P6'
_chemical_formula_weight 3410.98
_space_group_IT_number 14
_symmetry_cell_setting monoclinic
_symmetry_Int_Tables_number 14
_symmetry_space_group_name_Hall '-P 2ybc'
_symmetry_space_group_name_H-M 'P 1 21/c 1'
_cell_angle_alpha 90.0000
_cell_angle_beta 93.6617(7)
_cell_angle_gamma 90.0000
_cell_formula_units_Z 4
_cell_length_a 20.1779(4)
_cell_length_b 22.5012(4)
_cell_length_c 36.3862(7)
_cell_measurement_reflns_used 171468
_cell_measurement_temperature 93.1
_cell_measurement_theta_max 27.5
_cell_measurement_theta_min 3.0
_cell_volume 16486.6(5)
_computing_cell_refinement PROCESS-AUTO
_computing_data_collection PROCESS-AUTO
_computing_data_reduction CrystalStructure
_computing_publication_material 'CrystalStructure 3.8'
_computing_structure_refinement SHELXL
_computing_structure_solution SIR2004
_diffrn_detector_area_resol_mean 7.14
_diffrn_measured_fraction_theta_full 0.992
_diffrn_measured_fraction_theta_max 0.992
_diffrn_measurement_device_type 'Rigaku Saturn 724'
_diffrn_measurement_method \w
_diffrn_radiation_type 'Mo K\a'
_diffrn_radiation_wavelength 0.71075
_diffrn_reflns_av_R_equivalents 0.025
_diffrn_reflns_limit_h_max 26
_diffrn_reflns_limit_h_min -26
_diffrn_reflns_limit_k_max 28
_diffrn_reflns_limit_k_min -29
_diffrn_reflns_limit_l_max 47
_diffrn_reflns_limit_l_min -47
_diffrn_reflns_number 208114
_diffrn_reflns_theta_full 27.49
_diffrn_reflns_theta_max 27.49
_exptl_absorpt_coefficient_mu 5.456
_exptl_absorpt_correction_T_max 0.184
_exptl_absorpt_correction_T_min 0.153
_exptl_absorpt_correction_type multi-scan
_exptl_absorpt_process_details
;
    Higashi, T. (1995). Program for Absorption Correction.
    Rigaku Corporation, Tokyo, Japan.
;
_exptl_crystal_colour red
_exptl_crystal_density_diffrn 1.374
_exptl_crystal_density_method 'not measured'
_exptl_crystal_description prism
_exptl_crystal_F_000 6656.00
_exptl_crystal_size_max 0.32
_exptl_crystal_size_mid 0.31
_exptl_crystal_size_min 0.31
_refine_diff_density_max 3.65
_refine_diff_density_min -1.55
_refine_ls_extinction_method none
_refine_ls_goodness_of_fit_ref 1.094
_refine_ls_hydrogen_treatment constr
_refine_ls_number_parameters 1521
_refine_ls_number_reflns 37504
_refine_ls_number_restraints 2093
_refine_ls_R_factor_gt 0.0576
_refine_ls_shift/su_max 0.0020
_refine_ls_structure_factor_coef Fsqd
_refine_ls_weighting_details 'w = 1/[\s^2^(Fo^2^)+(0.0711P)^2^+153.0692P] where P=(Fo^2^+2Fc^2^)/3'
_refine_ls_weighting_scheme calc
_refine_ls_wR_factor_ref 0.1663
_reflns_number_gt 33630
_reflns_number_total 37504
_reflns_threshold_expression F^2^>2.0\s(F^2^)
_cod_data_source_file 10.cif
_cod_data_source_block '_sc0155fx_FSP'
_cod_original_formula_sum 'C147 H161 Au6 Cl O5 P6 '
_cod_database_code 4083448

loop_
_symmetry_equiv_pos_site_id
_symmetry_equiv_pos_as_xyz
1 +X,+Y,+Z
2 -X,1/2+Y,1/2-Z
3 -X,-Y,-Z
4 +X,1/2-Y,1/2+Z

loop_
_atom_site_label
_atom_site_type_symbol
_atom_site_fract_x
_atom_site_fract_y
_atom_site_fract_z
_atom_site_U_iso_or_equiv
_atom_site_adp_type
_atom_site_occupancy
_atom_site_symmetry_multiplicity
_atom_site_calc_flag
_atom_site_refinement_flags
Au(1) Au 0.680209(15) 0.472915(14) 0.401596(9) 0.04251(7) Uani 1.00 1 d .
Au(2) Au 0.800757(14) 0.505201(14) 0.375564(10) 0.04425(7) Uani 1.00 1 d .
Au(3) Au 0.816487(15) 0.464093(13) 0.302139(11) 0.04754(8) Uani 1.00 1 d .
Au(4) Au 0.697154(13) 0.493105(12) 0.327498(9) 0.03752(6) Uani 1.00 1 d .
Au(5) Au 0.689671(14) 0.583676(13) 0.376108(9) 0.03903(7) Uani 1.00 1 d .
Au(6) Au 0.793431(14) 0.580239(12) 0.316714(9) 0.03941(7) Uani 1.00 1 d .
Cl(1) Cl 0.8051(2) 0.47102(15) 0.79035(11) 0.1020(11) Uani 1.00 1 d .
P(1) P 0.66503(10) 0.38932(9) 0.43529(6) 0.0402(4) Uani 1.00 1 d .
P(2) P 0.87210(12) 0.49852(13) 0.42692(10) 0.0690(8) Uani 1.00 1 d .
P(3) P 0.85506(11) 0.38775(10) 0.26825(9) 0.0608(7) Uani 1.00 1 d .
P(4) P 0.62780(9) 0.44970(9) 0.28404(6) 0.0399(4) Uani 1.00 1 d .
P(5) P 0.64615(10) 0.67765(9) 0.37726(6) 0.0389(4) Uani 1.00 1 d .
P(6) P 0.82558(10) 0.67275(9) 0.29796(6) 0.0408(4) Uani 1.00 1 d .
O(1) O 0.8125(2) 0.3733(2) 0.4286(2) 0.0595(17) Uani 1.00 1 d .
O(2) O 0.7149(2) 0.3376(2) 0.27631(19) 0.0499(14) Uani 1.00 1 d .
O(3) O 0.7929(3) 0.7102(3) 0.37496(19) 0.0607(17) Uani 1.00 1 d .
O(4) O 0.7511(9) 0.5202(7) 0.6434(4) 0.177(6) Uani 1.00 1 d U
O(5) O 0.7325(4) 0.4173(4) 0.7223(2) 0.081(2) Uani 1.00 1 d U
C(1) C 0.7087(4) 0.3254(4) 0.4191(2) 0.0506(18) Uani 1.00 1 d U
C(2) C 0.6713(4) 0.2756(4) 0.4061(2) 0.056(2) Uani 1.00 1 d U
C(3) C 0.7046(6) 0.2252(5) 0.3959(3) 0.079(3) Uani 1.00 1 d U
C(4) C 0.7722(6) 0.2217(5) 0.3997(3) 0.077(2) Uani 1.00 1 d U
C(5) C 0.8096(5) 0.2684(5) 0.4127(3) 0.069(2) Uani 1.00 1 d U
C(6) C 0.7778(4) 0.3222(4) 0.4197(2) 0.053(2) Uani 1.00 1 d U
C(7) C 0.8813(4) 0.3730(5) 0.4315(3) 0.073(2) Uani 1.00 1 d U
C(8) C 0.9135(5) 0.4279(5) 0.4355(4) 0.082(3) Uani 1.00 1 d U
C(9) C 0.9829(5) 0.4279(6) 0.4430(5) 0.109(4) Uani 1.00 1 d U
C(10) C 1.0175(6) 0.3764(7) 0.4461(5) 0.123(4) Uani 1.00 1 d U
C(11) C 0.9855(6) 0.3231(7) 0.4367(5) 0.117(4) Uani 1.00 1 d U
C(12) C 0.9169(5) 0.3209(6) 0.4300(4) 0.089(3) Uani 1.00 1 d U
C(13) C 0.8853(5) 0.2607(5) 0.4214(4) 0.084(2) Uani 1.00 1 d U
C(14) C 0.9168(8) 0.2337(8) 0.3879(5) 0.122(5) Uani 1.00 1 d U
C(15) C 0.8960(7) 0.2181(6) 0.4530(4) 0.095(3) Uani 1.00 1 d U
C(16) C 0.5775(4) 0.3669(3) 0.4350(2) 0.0441(16) Uani 1.00 1 d U
C(17) C 0.5334(4) 0.3918(4) 0.4081(2) 0.0470(17) Uani 1.00 1 d U
C(18) C 0.4662(4) 0.3744(4) 0.4063(2) 0.0537(19) Uani 1.00 1 d U
C(19) C 0.4459(4) 0.3340(4) 0.4315(2) 0.059(2) Uani 1.00 1 d U
C(20) C 0.4889(5) 0.3095(5) 0.4592(3) 0.064(2) Uani 1.00 1 d U
C(21) C 0.5554(4) 0.3263(4) 0.4605(2) 0.059(2) Uani 1.00 1 d U
C(22) C 0.4183(4) 0.3997(5) 0.3769(3) 0.066(2) Uani 1.00 1 d U
C(23) C 0.4639(6) 0.2656(6) 0.4858(3) 0.089(3) Uani 1.00 1 d U
C(24) C 0.6905(4) 0.3946(3) 0.4838(2) 0.0454(16) Uani 1.00 1 d U
C(25) C 0.6698(4) 0.4453(4) 0.5024(2) 0.0507(18) Uani 1.00 1 d U
C(26) C 0.6797(5) 0.4503(5) 0.5400(2) 0.061(2) Uani 1.00 1 d U
C(27) C 0.7149(5) 0.4047(5) 0.5596(2) 0.066(2) Uani 1.00 1 d U
C(28) C 0.7382(4) 0.3562(5) 0.5414(2) 0.062(2) Uani 1.00 1 d U
C(29) C 0.7243(4) 0.3504(4) 0.5036(2) 0.0506(18) Uani 1.00 1 d U
C(30) C 0.6526(7) 0.5024(5) 0.5604(3) 0.082(3) Uani 1.00 1 d U
C(31) C 0.7751(6) 0.3087(6) 0.5624(3) 0.086(3) Uani 1.00 1 d U
C(32) C 0.8386(5) 0.5228(5) 0.4691(3) 0.068(2) Uani 1.00 1 d U
C(33) C 0.7937(5) 0.5725(4) 0.4679(3) 0.071(2) Uani 1.00 1 d U
C(34) C 0.7714(6) 0.5960(5) 0.4989(3) 0.079(2) Uani 1.00 1 d U
C(35) C 0.7917(6) 0.5705(6) 0.5333(3) 0.085(2) Uani 1.00 1 d U
C(36) C 0.8336(6) 0.5214(6) 0.5355(3) 0.087(3) Uani 1.00 1 d U
C(37) C 0.8574(5) 0.4983(5) 0.5035(3) 0.078(2) Uani 1.00 1 d U
C(38) C 0.7274(7) 0.6472(6) 0.4963(3) 0.096(3) Uani 1.00 1 d U
C(39) C 0.8555(6) 0.4929(7) 0.5724(3) 0.103(4) Uani 1.00 1 d U
C(40) C 0.9413(5) 0.5491(5) 0.4196(4) 0.087(3) Uani 1.00 1 d U
C(41) C 0.9695(6) 0.5848(6) 0.4481(4) 0.102(3) Uani 1.00 1 d U
C(42) C 1.0231(6) 0.6237(7) 0.4386(5) 0.118(4) Uani 1.00 1 d U
C(43) C 1.0407(7) 0.6268(8) 0.4028(5) 0.128(4) Uani 1.00 1 d U
C(44) C 1.0125(6) 0.5922(7) 0.3747(5) 0.114(3) Uani 1.00 1 d U
C(45) C 0.9607(5) 0.5535(6) 0.3846(4) 0.097(3) Uani 1.00 1 d U
C(46) C 1.0576(8) 0.6591(7) 0.4675(5) 0.141(5) Uani 1.00 1 d U
C(47) C 1.0347(8) 0.5937(9) 0.3358(5) 0.141(5) Uani 1.00 1 d U
C(48) C 0.8299(4) 0.3121(4) 0.2812(3) 0.061(2) Uani 1.00 1 d U
C(49) C 0.8791(5) 0.2690(4) 0.2884(4) 0.080(3) Uani 1.00 1 d U
C(50) C 0.8639(5) 0.2109(4) 0.2970(4) 0.075(3) Uani 1.00 1 d U
C(51) C 0.7976(5) 0.1937(4) 0.2956(3) 0.068(2) Uani 1.00 1 d U
C(52) C 0.7477(4) 0.2344(3) 0.2874(3) 0.059(2) Uani 1.00 1 d U
C(53) C 0.7643(4) 0.2944(3) 0.2823(3) 0.054(2) Uani 1.00 1 d U
C(54) C 0.6534(3) 0.3251(3) 0.2905(2) 0.0449(17) Uani 1.00 1 d U
C(55) C 0.6110(3) 0.3726(3) 0.2954(2) 0.0418(16) Uani 1.00 1 d U
C(56) C 0.5517(4) 0.3606(3) 0.3123(2) 0.0444(16) Uani 1.00 1 d U
C(57) C 0.5374(4) 0.3044(3) 0.3236(2) 0.0489(18) Uani 1.00 1 d U
C(58) C 0.5774(4) 0.2576(3) 0.3155(2) 0.0487(17) Uani 1.00 1 d U
C(59) C 0.6354(4) 0.2672(3) 0.2974(2) 0.0503(17) Uani 1.00 1 d U
C(60) C 0.6755(4) 0.2169(3) 0.2822(3) 0.0547(19) Uani 1.00 1 d U
C(61) C 0.6611(5) 0.1564(4) 0.2980(3) 0.068(2) Uani 1.00 1 d U
C(62) C 0.6573(4) 0.2143(4) 0.2396(3) 0.059(2) Uani 1.00 1 d U
C(63) C 0.9454(4) 0.3883(4) 0.2744(4) 0.075(2) Uani 1.00 1 d U
C(64) C 0.9733(5) 0.3993(4) 0.3105(4) 0.082(2) Uani 1.00 1 d U
C(65) C 1.0422(5) 0.4006(5) 0.3171(5) 0.100(3) Uani 1.00 1 d U
C(66) C 1.0822(6) 0.3943(5) 0.2864(5) 0.108(3) Uani 1.00 1 d U
C(67) C 1.0546(5) 0.3840(5) 0.2494(5) 0.100(3) Uani 1.00 1 d U
C(68) C 0.9848(5) 0.3801(4) 0.2433(4) 0.087(3) Uani 1.00 1 d U
C(69) C 1.0718(6) 0.4134(8) 0.3550(5) 0.125(5) Uani 1.00 1 d U
C(70) C 1.0981(7) 0.3784(7) 0.2199(6) 0.128(5) Uani 1.00 1 d U
C(71) C 0.8399(5) 0.3919(4) 0.2188(3) 0.069(2) Uani 1.00 1 d U
C(72) C 0.8494(5) 0.4467(5) 0.2014(3) 0.072(2) Uani 1.00 1 d U
C(73) C 0.8502(6) 0.4517(6) 0.1652(4) 0.088(3) Uani 1.00 1 d U
C(74) C 0.8395(7) 0.3969(7) 0.1435(4) 0.098(3) Uani 1.00 1 d U
C(75) C 0.8297(7) 0.3437(7) 0.1615(4) 0.096(3) Uani 1.00 1 d U
C(76) C 0.8290(5) 0.3416(5) 0.1970(3) 0.079(2) Uani 1.00 1 d U
C(77) C 0.8624(9) 0.5100(7) 0.1457(4) 0.109(4) Uani 1.00 1 d U
C(78) C 0.8178(9) 0.2879(8) 0.1375(5) 0.127(5) Uani 1.00 1 d U
C(79) C 0.6536(4) 0.4536(4) 0.2369(2) 0.0489(17) Uani 1.00 1 d U
C(80) C 0.6805(5) 0.5069(4) 0.2261(2) 0.055(2) Uani 1.00 1 d U
C(81) C 0.6950(6) 0.5165(5) 0.1901(3) 0.076(2) Uani 1.00 1 d U
C(82) C 0.6828(7) 0.4705(6) 0.1651(3) 0.082(3) Uani 1.00 1 d U
C(83) C 0.6589(5) 0.4151(5) 0.1754(3) 0.071(2) Uani 1.00 1 d U
C(84) C 0.6437(4) 0.4076(4) 0.2118(2) 0.058(2) Uani 1.00 1 d U
C(85) C 0.7225(9) 0.5759(6) 0.1788(3) 0.103(4) Uani 1.00 1 d U
C(86) C 0.6487(6) 0.3654(6) 0.1489(3) 0.089(3) Uani 1.00 1 d U
C(87) C 0.5468(3) 0.4843(3) 0.2803(2) 0.0439(16) Uani 1.00 1 d U
C(88) C 0.5068(4) 0.4827(3) 0.2477(2) 0.0509(19) Uani 1.00 1 d U
C(89) C 0.4439(4) 0.5098(3) 0.2460(3) 0.060(2) Uani 1.00 1 d U
C(90) C 0.4233(4) 0.5388(4) 0.2763(3) 0.066(2) Uani 1.00 1 d U
C(91) C 0.4631(4) 0.5423(4) 0.3093(3) 0.064(2) Uani 1.00 1 d U
C(92) C 0.5251(4) 0.5158(4) 0.3113(2) 0.0532(19) Uani 1.00 1 d U
C(93) C 0.4026(6) 0.5097(4) 0.2096(3) 0.082(3) Uani 1.00 1 d U
C(94) C 0.4416(6) 0.5775(6) 0.3421(4) 0.092(3) Uani 1.00 1 d U
C(95) C 0.6924(4) 0.7366(3) 0.4023(2) 0.0492(18) Uani 1.00 1 d U
C(96) C 0.6582(6) 0.7717(5) 0.4264(3) 0.068(2) Uani 1.00 1 d U
C(97) C 0.6947(7) 0.8116(6) 0.4492(3) 0.089(3) Uani 1.00 1 d U
C(98) C 0.7632(7) 0.8148(5) 0.4488(3) 0.081(3) Uani 1.00 1 d U
C(99) C 0.7969(5) 0.7799(5) 0.4260(2) 0.066(2) Uani 1.00 1 d U
C(100) C 0.7617(4) 0.7429(4) 0.4007(2) 0.0525(19) Uani 1.00 1 d U
C(101) C 0.8573(5) 0.7269(4) 0.3673(3) 0.062(2) Uani 1.00 1 d U
C(102) C 0.8788(4) 0.7118(3) 0.3331(2) 0.0532(19) Uani 1.00 1 d U
C(103) C 0.9433(4) 0.7267(4) 0.3240(3) 0.064(2) Uani 1.00 1 d U
C(104) C 0.9847(6) 0.7581(6) 0.3504(3) 0.081(3) Uani 1.00 1 d U
C(105) C 0.9627(6) 0.7733(6) 0.3831(3) 0.085(3) Uani 1.00 1 d U
C(106) C 0.8974(6) 0.7587(5) 0.3934(3) 0.078(2) Uani 1.00 1 d U
C(107) C 0.8735(6) 0.7741(6) 0.4301(3) 0.086(2) Uani 1.00 1 d U
C(108) C 0.9073(8) 0.8291(8) 0.4480(4) 0.124(5) Uani 1.00 1 d U
C(109) C 0.8887(8) 0.7218(8) 0.4576(4) 0.116(4) Uani 1.00 1 d U
C(110) C 0.6140(3) 0.7059(3) 0.3328(2) 0.0371(14) Uani 1.00 1 d U
C(111) C 0.5927(3) 0.7652(3) 0.3291(2) 0.0398(15) Uani 1.00 1 d U
C(112) C 0.5565(3) 0.7825(3) 0.2975(2) 0.0456(16) Uani 1.00 1 d U
C(113) C 0.5427(4) 0.7409(3) 0.2696(2) 0.0471(16) Uani 1.00 1 d U
C(114) C 0.5654(4) 0.6823(3) 0.2720(2) 0.0450(16) Uani 1.00 1 d U
C(115) C 0.6013(3) 0.6655(3) 0.3046(2) 0.0407(15) Uani 1.00 1 d U
C(116) C 0.5309(5) 0.8456(4) 0.2931(3) 0.061(2) Uani 1.00 1 d U
C(117) C 0.5528(5) 0.6395(4) 0.2412(2) 0.061(2) Uani 1.00 1 d U
C(118) C 0.5708(4) 0.6681(3) 0.4020(2) 0.0433(16) Uani 1.00 1 d U
C(119) C 0.5706(4) 0.6245(3) 0.4291(2) 0.0508(18) Uani 1.00 1 d U
C(120) C 0.5148(4) 0.6131(4) 0.4483(2) 0.0527(19) Uani 1.00 1 d U
C(121) C 0.4583(5) 0.6465(4) 0.4402(2) 0.057(2) Uani 1.00 1 d U
C(122) C 0.4568(4) 0.6900(4) 0.4134(2) 0.057(2) Uani 1.00 1 d U
C(123) C 0.5128(4) 0.7004(4) 0.3941(2) 0.0513(19) Uani 1.00 1 d U
C(124) C 0.5171(6) 0.5641(5) 0.4769(3) 0.072(2) Uani 1.00 1 d U
C(125) C 0.3931(5) 0.7246(5) 0.4040(3) 0.079(3) Uani 1.00 1 d U
C(126) C 0.7679(4) 0.7302(3) 0.2803(3) 0.0552(19) Uani 1.00 1 d U
C(127) C 0.7636(4) 0.7833(4) 0.2988(3) 0.067(2) Uani 1.00 1 d U
C(128) C 0.7229(6) 0.8280(4) 0.2838(4) 0.086(2) Uani 1.00 1 d U
C(129) C 0.6896(5) 0.8174(5) 0.2506(4) 0.090(2) Uani 1.00 1 d U
C(130) C 0.6929(5) 0.7626(6) 0.2303(4) 0.084(2) Uani 1.00 1 d U
C(131) C 0.7325(4) 0.7204(4) 0.2475(3) 0.066(2) Uani 1.00 1 d U
C(132) C 0.7168(8) 0.8858(6) 0.3050(6) 0.125(5) Uani 1.00 1 d U
C(133) C 0.6545(6) 0.7535(7) 0.1947(4) 0.107(4) Uani 1.00 1 d U
C(134) C 0.8785(4) 0.6607(3) 0.2602(2) 0.0478(18) Uani 1.00 1 d U
C(135) C 0.8880(4) 0.7033(4) 0.2334(2) 0.0510(18) Uani 1.00 1 d U
C(136) C 0.9295(4) 0.6921(5) 0.2052(2) 0.063(2) Uani 1.00 1 d U
C(137) C 0.9647(4) 0.6387(5) 0.2049(3) 0.071(2) Uani 1.00 1 d U
C(138) C 0.9575(5) 0.5955(5) 0.2316(3) 0.074(2) Uani 1.00 1 d U
C(139) C 0.9138(4) 0.6069(4) 0.2592(3) 0.059(2) Uani 1.00 1 d U
C(140) C 0.9371(6) 0.7393(7) 0.1752(3) 0.086(3) Uani 1.00 1 d U
C(141) C 0.9986(6) 0.5386(5) 0.2316(4) 0.096(4) Uani 1.00 1 d U
C(142) C 0.7600(7) 0.5129(6) 0.6745(3) 0.091(4) Uani 1.00 1 d DU
C(143) C 0.7278(5) 0.5506(5) 0.7004(3) 0.078(3) Uani 1.00 1 d DU
C(144) C 0.8121(8) 0.4713(6) 0.6899(5) 0.109(5) Uani 1.00 1 d U
C(145) C 0.7822(6) 0.4104(6) 0.6967(3) 0.086(3) Uani 1.00 1 d DU
C(146) C 0.8354(7) 0.3655(7) 0.7131(4) 0.111(5) Uani 1.00 1 d U
C(147) C 0.7526(9) 0.3851(8) 0.6631(3) 0.125(6) Uani 1.00 1 d DU
H(1) H 0.6241 0.2768 0.4044 0.068 Uiso 1.00 1 c R
H(2) H 0.6799 0.1923 0.3860 0.095 Uiso 1.00 1 c R
H(3) H 0.7935 0.1859 0.3932 0.092 Uiso 1.00 1 c R
H(4) H 1.0058 0.4646 0.4458 0.130 Uiso 1.00 1 c R
H(5) H 1.0630 0.3766 0.4546 0.148 Uiso 1.00 1 c R
H(6) H 1.0109 0.2878 0.4348 0.141 Uiso 1.00 1 c R
H(7) H 0.9052 0.1915 0.3859 0.146 Uiso 1.00 1 c R
H(8) H 0.9652 0.2379 0.3908 0.146 Uiso 1.00 1 c R
H(9) H 0.9002 0.2545 0.3655 0.146 Uiso 1.00 1 c R
H(10) H 0.8738 0.2332 0.4743 0.114 Uiso 1.00 1 c R
H(11) H 0.9437 0.2142 0.4595 0.114 Uiso 1.00 1 c R
H(12) H 0.8776 0.1792 0.4458 0.114 Uiso 1.00 1 c R
H(13) H 0.5486 0.4203 0.3913 0.056 Uiso 1.00 1 c R
H(14) H 0.4006 0.3222 0.4301 0.071 Uiso 1.00 1 c R
H(15) H 0.5858 0.3101 0.4788 0.070 Uiso 1.00 1 c R
H(16) H 0.3746 0.4047 0.3868 0.079 Uiso 1.00 1 c R
H(17) H 0.4145 0.3725 0.3559 0.079 Uiso 1.00 1 c R
H(18) H 0.4345 0.4383 0.3689 0.079 Uiso 1.00 1 c R
H(19) H 0.4281 0.2836 0.4990 0.106 Uiso 1.00 1 c R
H(20) H 0.5002 0.2540 0.5035 0.106 Uiso 1.00 1 c R
H(21) H 0.4470 0.2304 0.4724 0.106 Uiso 1.00 1 c R
H(22) H 0.6486 0.4767 0.4887 0.061 Uiso 1.00 1 c R
H(23) H 0.7226 0.4077 0.5856 0.080 Uiso 1.00 1 c R
H(24) H 0.7381 0.3158 0.4913 0.061 Uiso 1.00 1 c R
H(25) H 0.6807 0.5096 0.5829 0.099 Uiso 1.00 1 c R
H(26) H 0.6073 0.4936 0.5668 0.099 Uiso 1.00 1 c R
H(27) H 0.6524 0.5378 0.5447 0.099 Uiso 1.00 1 c R
H(28) H 0.8066 0.2897 0.5467 0.103 Uiso 1.00 1 c R
H(29) H 0.7436 0.2789 0.5705 0.103 Uiso 1.00 1 c R
H(30) H 0.7993 0.3261 0.5840 0.103 Uiso 1.00 1 c R
H(31) H 0.7793 0.5890 0.4447 0.085 Uiso 1.00 1 c R
H(32) H 0.7765 0.5872 0.5552 0.102 Uiso 1.00 1 c R
H(33) H 0.8869 0.4653 0.5050 0.094 Uiso 1.00 1 c R
H(34) H 0.7439 0.6778 0.5137 0.115 Uiso 1.00 1 c R
H(35) H 0.6826 0.6351 0.5022 0.115 Uiso 1.00 1 c R
H(36) H 0.7259 0.6631 0.4712 0.115 Uiso 1.00 1 c R
H(37) H 0.9021 0.5027 0.5787 0.124 Uiso 1.00 1 c R
H(38) H 0.8504 0.4497 0.5705 0.124 Uiso 1.00 1 c R
H(39) H 0.8279 0.5081 0.5915 0.124 Uiso 1.00 1 c R
H(40) H 0.9543 0.5835 0.4722 0.123 Uiso 1.00 1 c R
H(41) H 1.0743 0.6542 0.3971 0.153 Uiso 1.00 1 c R
H(42) H 0.9388 0.5298 0.3660 0.116 Uiso 1.00 1 c R
H(43) H 1.0254 0.6749 0.4840 0.169 Uiso 1.00 1 c R
H(44) H 1.0808 0.6922 0.4563 0.169 Uiso 1.00 1 c R
H(45) H 1.0899 0.6341 0.4816 0.169 Uiso 1.00 1 c R
H(46) H 1.0084 0.6231 0.3214 0.169 Uiso 1.00 1 c R
H(47) H 1.0283 0.5544 0.3245 0.169 Uiso 1.00 1 c R
H(48) H 1.0818 0.6046 0.3363 0.169 Uiso 1.00 1 c RD
H(49) H 0.9244 0.2799 0.2874 0.096 Uiso 1.00 1 c R
H(50) H 0.8981 0.1833 0.3038 0.090 Uiso 1.00 1 c R
H(51) H 0.7866 0.1535 0.3004 0.082 Uiso 1.00 1 c R
H(52) H 0.5212 0.3919 0.3158 0.053 Uiso 1.00 1 c R
H(53) H 0.4995 0.2977 0.3373 0.059 Uiso 1.00 1 c R
H(54) H 0.5656 0.2183 0.3221 0.058 Uiso 1.00 1 c R
H(55) H 0.6885 0.1264 0.2866 0.082 Uiso 1.00 1 c R
H(56) H 0.6141 0.1468 0.2929 0.082 Uiso 1.00 1 c R
H(57) H 0.6716 0.1568 0.3247 0.082 Uiso 1.00 1 c R
H(58) H 0.6682 0.2523 0.2284 0.071 Uiso 1.00 1 c R
H(59) H 0.6097 0.2064 0.2352 0.071 Uiso 1.00 1 c R
H(60) H 0.6826 0.1824 0.2287 0.071 Uiso 1.00 1 c R
H(61) H 0.9452 0.4057 0.3301 0.099 Uiso 1.00 1 c R
H(62) H 1.1290 0.3969 0.2906 0.130 Uiso 1.00 1 c R
H(63) H 0.9647 0.3723 0.2195 0.105 Uiso 1.00 1 c R
H(64) H 1.0426 0.4405 0.3675 0.150 Uiso 1.00 1 c R
H(65) H 1.1155 0.4318 0.3534 0.150 Uiso 1.00 1 c R
H(66) H 1.0765 0.3762 0.3690 0.150 Uiso 1.00 1 c R
H(67) H 1.1243 0.4149 0.2182 0.154 Uiso 1.00 1 c R
H(68) H 1.0718 0.3720 0.1967 0.154 Uiso 1.00 1 c R
H(69) H 1.1280 0.3446 0.2247 0.154 Uiso 1.00 1 c R
H(70) H 0.8554 0.4814 0.2161 0.086 Uiso 1.00 1 c R
H(71) H 0.8392 0.3980 0.1174 0.117 Uiso 1.00 1 c R
H(72) H 0.8209 0.3046 0.2085 0.095 Uiso 1.00 1 c R
H(73) H 0.8295 0.5148 0.1250 0.131 Uiso 1.00 1 c R
H(74) H 0.9071 0.5098 0.1367 0.131 Uiso 1.00 1 c R
H(75) H 0.8584 0.5430 0.1630 0.131 Uiso 1.00 1 c R
H(76) H 0.7704 0.2844 0.1301 0.153 Uiso 1.00 1 c R
H(77) H 0.8324 0.2526 0.1515 0.153 Uiso 1.00 1 c R
H(78) H 0.8431 0.2911 0.1154 0.153 Uiso 1.00 1 c R
H(79) H 0.6892 0.5374 0.2438 0.067 Uiso 1.00 1 c R
H(80) H 0.6912 0.4770 0.1400 0.098 Uiso 1.00 1 c R
H(81) H 0.6264 0.3707 0.2195 0.069 Uiso 1.00 1 c R
H(82) H 0.6884 0.6066 0.1806 0.123 Uiso 1.00 1 c R
H(83) H 0.7358 0.5735 0.1534 0.123 Uiso 1.00 1 c R
H(84) H 0.7613 0.5860 0.1953 0.123 Uiso 1.00 1 c R
H(85) H 0.6043 0.3486 0.1508 0.107 Uiso 1.00 1 c R
H(86) H 0.6822 0.3346 0.1545 0.107 Uiso 1.00 1 c R
H(87) H 0.6530 0.3802 0.1238 0.107 Uiso 1.00 1 c R
H(88) H 0.5220 0.4633 0.2266 0.061 Uiso 1.00 1 c R
H(89) H 0.3809 0.5572 0.2750 0.079 Uiso 1.00 1 c R
H(90) H 0.5532 0.5187 0.3332 0.064 Uiso 1.00 1 c R
H(91) H 0.4121 0.5457 0.1957 0.098 Uiso 1.00 1 c R
H(92) H 0.3554 0.5086 0.2143 0.098 Uiso 1.00 1 c R
H(93) H 0.4139 0.4746 0.1952 0.098 Uiso 1.00 1 c R
H(94) H 0.4807 0.5879 0.3582 0.110 Uiso 1.00 1 c R
H(95) H 0.4112 0.5534 0.3559 0.110 Uiso 1.00 1 c R
H(96) H 0.4189 0.6139 0.3335 0.110 Uiso 1.00 1 c R
H(97) H 0.6114 0.7687 0.4274 0.081 Uiso 1.00 1 c R
H(98) H 0.6723 0.8368 0.4653 0.107 Uiso 1.00 1 c R
H(99) H 0.7869 0.8419 0.4647 0.097 Uiso 1.00 1 c R
H(100) H 0.9588 0.7160 0.3008 0.076 Uiso 1.00 1 c R
H(101) H 1.0285 0.7685 0.3447 0.098 Uiso 1.00 1 c R
H(102) H 0.9916 0.7945 0.4001 0.102 Uiso 1.00 1 c R
H(103) H 0.9027 0.8628 0.4310 0.149 Uiso 1.00 1 c R
H(104) H 0.9545 0.8207 0.4537 0.149 Uiso 1.00 1 c R
H(105) H 0.8862 0.8387 0.4708 0.149 Uiso 1.00 1 c R
H(106) H 0.8661 0.7289 0.4803 0.139 Uiso 1.00 1 c R
H(107) H 0.9367 0.7193 0.4635 0.139 Uiso 1.00 1 c R
H(108) H 0.8728 0.6845 0.4464 0.139 Uiso 1.00 1 c R
H(109) H 0.6032 0.7931 0.3482 0.048 Uiso 1.00 1 c R
H(110) H 0.5170 0.7530 0.2481 0.056 Uiso 1.00 1 c R
H(111) H 0.6171 0.6259 0.3074 0.049 Uiso 1.00 1 c R
H(112) H 0.5199 0.8610 0.3171 0.073 Uiso 1.00 1 c R
H(113) H 0.4910 0.8459 0.2762 0.073 Uiso 1.00 1 c R
H(114) H 0.5652 0.8706 0.2831 0.073 Uiso 1.00 1 c R
H(115) H 0.5376 0.6017 0.2510 0.073 Uiso 1.00 1 c R
H(116) H 0.5939 0.6331 0.2289 0.073 Uiso 1.00 1 c R
H(117) H 0.5187 0.6556 0.2236 0.073 Uiso 1.00 1 c R
H(118) H 0.6097 0.6019 0.4346 0.061 Uiso 1.00 1 c R
H(119) H 0.4198 0.6395 0.4534 0.068 Uiso 1.00 1 c R
H(120) H 0.5115 0.7298 0.3753 0.062 Uiso 1.00 1 c R
H(121) H 0.5263 0.5261 0.4651 0.086 Uiso 1.00 1 c R
H(122) H 0.4743 0.5619 0.4881 0.086 Uiso 1.00 1 c R
H(123) H 0.5523 0.5727 0.4960 0.086 Uiso 1.00 1 c R
H(124) H 0.3571 0.6969 0.3970 0.094 Uiso 1.00 1 c R
H(125) H 0.3998 0.7517 0.3835 0.094 Uiso 1.00 1 c R
H(126) H 0.3815 0.7477 0.4255 0.094 Uiso 1.00 1 c R
H(127) H 0.7882 0.7893 0.3217 0.080 Uiso 1.00 1 c R
H(128) H 0.6623 0.8482 0.2402 0.108 Uiso 1.00 1 c R
H(129) H 0.7356 0.6826 0.2362 0.079 Uiso 1.00 1 c R
H(130) H 0.6699 0.8971 0.3050 0.150 Uiso 1.00 1 c R
H(131) H 0.7415 0.9172 0.2931 0.150 Uiso 1.00 1 c R
H(132) H 0.7349 0.8804 0.3303 0.150 Uiso 1.00 1 c R
H(133) H 0.6072 0.7495 0.1990 0.129 Uiso 1.00 1 c R
H(134) H 0.6699 0.7173 0.1829 0.129 Uiso 1.00 1 c R
H(135) H 0.6608 0.7877 0.1786 0.129 Uiso 1.00 1 c R
H(136) H 0.8658 0.7405 0.2343 0.061 Uiso 1.00 1 c R
H(137) H 0.9942 0.6318 0.1861 0.085 Uiso 1.00 1 c R
H(138) H 0.9079 0.5777 0.2776 0.070 Uiso 1.00 1 c R
H(139) H 0.9004 0.7357 0.1563 0.103 Uiso 1.00 1 c R
H(140) H 0.9794 0.7334 0.1638 0.103 Uiso 1.00 1 c R
H(141) H 0.9365 0.7790 0.1862 0.103 Uiso 1.00 1 c R
H(142) H 0.9787 0.5110 0.2132 0.115 Uiso 1.00 1 c R
H(143) H 0.9994 0.5202 0.2561 0.115 Uiso 1.00 1 c R
H(144) H 1.0440 0.5481 0.2256 0.115 Uiso 1.00 1 c R
H(145) H 0.7613 0.5681 0.7178 0.094 Uiso 1.00 1 c R
H(146) H 0.6967 0.5268 0.7138 0.094 Uiso 1.00 1 c RD
H(147) H 0.7035 0.5824 0.6869 0.094 Uiso 1.00 1 c R
H(148) H 0.8323 0.4874 0.7133 0.131 Uiso 1.00 1 c RD
H(149) H 0.8475 0.4674 0.6724 0.131 Uiso 1.00 1 c R
H(150) H 0.8735 0.3874 0.7242 0.134 Uiso 1.00 1 c R
H(151) H 0.8500 0.3398 0.6934 0.134 Uiso 1.00 1 c R
H(152) H 0.8158 0.3410 0.7319 0.134 Uiso 1.00 1 c R
H(153) H 0.7370 0.3447 0.6680 0.150 Uiso 1.00 1 c R
H(154) H 0.7857 0.3836 0.6445 0.150 Uiso 1.00 1 c R
H(155) H 0.7149 0.4097 0.6540 0.150 Uiso 1.00 1 c R
H(156) H 0.7429 0.4453 0.7368 0.097 Uiso 1.00 1 c RD

loop_
_atom_site_aniso_label
_atom_site_aniso_U_11
_atom_site_aniso_U_22
_atom_site_aniso_U_33
_atom_site_aniso_U_12
_atom_site_aniso_U_13
_atom_site_aniso_U_23
Au(1) 0.03566(15) 0.03672(16) 0.05448(18) 0.00063(11) -0.00243(12) 0.01058(13)
Au(2) 0.02959(14) 0.03479(15) 0.0671(2) -0.00007(11) -0.00701(13) 0.01194(13)
Au(3) 0.03142(14) 0.02846(14) 0.0829(2) -0.00042(11) 0.00474(14) -0.00284(14)
Au(4) 0.02855(13) 0.02825(14) 0.05523(17) -0.00087(10) -0.00151(11) 0.00220(11)
Au(5) 0.03486(14) 0.03141(14) 0.04975(16) 0.00165(11) -0.00576(12) 0.00316(11)
Au(6) 0.03245(14) 0.02759(14) 0.05770(18) -0.00277(10) -0.00086(12) 0.00378(12)
Cl(1) 0.138(3) 0.0631(18) 0.101(2) -0.0246(19) -0.021(2) 0.0006(17)
P(1) 0.0347(9) 0.0375(10) 0.0480(10) 0.0002(7) 0.0009(7) 0.0055(8)
P(2) 0.0402(12) 0.0598(15) 0.103(2) -0.0126(10) -0.0286(13) 0.0384(14)
P(3) 0.0312(10) 0.0334(11) 0.118(2) -0.0016(8) 0.0090(11) -0.0186(12)
P(4) 0.0304(8) 0.0309(9) 0.0579(11) -0.0012(7) -0.0010(8) -0.0005(8)
P(5) 0.0411(10) 0.0323(9) 0.0436(10) 0.0006(7) 0.0038(8) 0.0043(7)
P(6) 0.0350(9) 0.0289(9) 0.0592(12) -0.0021(7) 0.0079(8) 0.0044(8)
O(1) 0.036(2) 0.046(3) 0.095(5) 0.007(2) -0.001(3) 0.025(3)
O(2) 0.034(2) 0.028(2) 0.087(4) -0.000(2) -0.003(2) -0.005(2)
O(3) 0.059(3) 0.057(4) 0.067(4) -0.023(3) 0.010(3) -0.014(3)
O(4) 0.244(15) 0.163(12) 0.121(9) 0.068(10) 0.000(10) 0.000(8)
O(5) 0.061(4) 0.087(5) 0.096(5) -0.004(4) 0.011(4) -0.002(4)
C(1) 0.045(3) 0.045(4) 0.063(5) -0.000(3) 0.008(3) 0.006(3)
C(2) 0.051(4) 0.050(4) 0.070(5) 0.003(3) 0.011(4) -0.009(4)
C(3) 0.088(5) 0.059(5) 0.090(7) 0.008(5) -0.001(6) -0.018(5)
C(4) 0.080(5) 0.058(5) 0.093(7) 0.018(4) 0.024(5) -0.005(5)
C(5) 0.062(4) 0.056(5) 0.091(6) 0.016(3) 0.022(4) 0.016(4)
C(6) 0.043(3) 0.046(4) 0.072(5) 0.007(3) 0.011(3) 0.017(3)
C(7) 0.037(4) 0.070(4) 0.111(7) 0.003(3) -0.004(4) 0.044(5)
C(8) 0.041(4) 0.074(5) 0.127(8) -0.009(4) -0.017(5) 0.057(6)
C(9) 0.044(4) 0.092(6) 0.187(11) -0.004(4) -0.019(6) 0.073(7)
C(10) 0.050(5) 0.107(7) 0.209(12) 0.006(4) -0.016(7) 0.077(8)
C(11) 0.056(5) 0.095(6) 0.201(12) 0.016(4) 0.005(7) 0.070(8)
C(12) 0.053(4) 0.078(4) 0.136(8) 0.011(4) 0.012(5) 0.050(5)
C(13) 0.060(4) 0.074(5) 0.120(7) 0.024(4) 0.022(5) 0.032(5)
C(14) 0.097(9) 0.120(10) 0.153(9) 0.049(8) 0.053(8) 0.021(7)
C(15) 0.084(7) 0.068(6) 0.132(8) 0.012(6) 0.001(6) 0.033(6)
C(16) 0.040(3) 0.046(4) 0.047(4) -0.003(3) 0.005(3) -0.002(3)
C(17) 0.040(3) 0.046(4) 0.055(4) -0.001(3) 0.004(3) -0.007(3)
C(18) 0.042(3) 0.061(5) 0.058(4) -0.002(3) -0.000(3) -0.015(3)
C(19) 0.044(4) 0.067(5) 0.067(5) -0.011(3) 0.009(3) -0.013(3)
C(20) 0.053(4) 0.073(6) 0.067(5) -0.019(4) 0.011(3) -0.002(4)
C(21) 0.053(4) 0.065(5) 0.058(4) -0.017(4) 0.002(3) 0.006(4)
C(22) 0.041(4) 0.081(6) 0.074(5) -0.001(4) -0.004(4) -0.011(4)
C(23) 0.076(7) 0.102(9) 0.089(7) -0.031(6) 0.013(5) 0.018(6)
C(24) 0.037(3) 0.047(4) 0.051(4) -0.005(3) -0.005(3) 0.011(3)
C(25) 0.053(4) 0.044(4) 0.055(4) -0.005(3) -0.001(3) 0.008(3)
C(26) 0.059(5) 0.066(5) 0.058(4) -0.019(4) 0.002(4) -0.004(3)
C(27) 0.061(5) 0.087(5) 0.050(4) -0.022(4) -0.007(3) 0.011(3)
C(28) 0.047(4) 0.072(5) 0.064(4) -0.015(3) -0.009(3) 0.024(4)
C(29) 0.038(3) 0.051(4) 0.061(4) -0.003(3) -0.003(3) 0.014(3)
C(30) 0.098(8) 0.083(6) 0.066(6) -0.018(5) 0.007(5) -0.016(5)
C(31) 0.067(6) 0.100(7) 0.087(7) -0.003(5) -0.024(5) 0.034(6)
C(32) 0.057(5) 0.068(5) 0.076(5) -0.025(3) -0.028(4) 0.026(4)
C(33) 0.078(6) 0.060(5) 0.069(4) -0.020(4) -0.032(4) 0.023(4)
C(34) 0.089(7) 0.077(6) 0.066(5) -0.026(4) -0.029(4) 0.008(4)
C(35) 0.082(6) 0.098(7) 0.072(5) -0.041(4) -0.027(5) 0.021(5)
C(36) 0.068(6) 0.106(7) 0.082(5) -0.043(4) -0.036(4) 0.041(5)
C(37) 0.060(5) 0.076(6) 0.094(5) -0.033(4) -0.037(4) 0.042(4)
C(38) 0.119(9) 0.088(7) 0.077(7) -0.011(6) -0.022(6) 0.003(5)
C(39) 0.079(7) 0.135(10) 0.090(6) -0.045(7) -0.037(6) 0.051(7)
C(40) 0.047(4) 0.081(6) 0.127(7) -0.019(4) -0.038(4) 0.061(5)
C(41) 0.070(6) 0.090(7) 0.139(7) -0.030(5) -0.052(5) 0.062(6)
C(42) 0.074(6) 0.108(8) 0.163(7) -0.043(6) -0.063(6) 0.071(6)
C(43) 0.075(7) 0.127(9) 0.173(7) -0.035(6) -0.050(6) 0.085(7)
C(44) 0.059(6) 0.124(9) 0.154(7) -0.016(6) -0.030(5) 0.081(6)
C(45) 0.043(4) 0.103(8) 0.141(7) -0.010(5) -0.028(5) 0.062(6)
C(46) 0.108(10) 0.115(10) 0.187(10) -0.059(8) -0.076(9) 0.067(8)
C(47) 0.082(9) 0.157(13) 0.184(9) -0.011(9) 0.010(8) 0.074(9)
C(48) 0.035(3) 0.037(4) 0.111(7) -0.004(3) 0.000(4) -0.016(4)
C(49) 0.041(4) 0.042(4) 0.154(9) 0.004(3) -0.010(5) -0.014(5)
C(50) 0.044(4) 0.043(4) 0.138(9) 0.002(3) -0.008(5) -0.010(5)
C(51) 0.049(4) 0.042(4) 0.112(7) -0.001(3) -0.008(5) -0.008(4)
C(52) 0.046(3) 0.033(3) 0.095(6) -0.003(2) -0.009(4) -0.005(4)
C(53) 0.035(3) 0.035(3) 0.091(6) -0.002(2) -0.005(3) -0.000(4)
C(54) 0.035(3) 0.034(3) 0.065(4) -0.005(2) -0.007(3) -0.003(3)
C(55) 0.036(3) 0.033(3) 0.055(4) -0.003(2) -0.006(3) -0.001(3)
C(56) 0.040(3) 0.039(3) 0.053(4) -0.004(3) -0.006(3) 0.002(3)
C(57) 0.045(4) 0.046(4) 0.055(4) -0.012(3) -0.002(3) -0.000(3)
C(58) 0.046(3) 0.038(3) 0.060(4) -0.013(3) -0.011(3) 0.003(3)
C(59) 0.043(3) 0.036(3) 0.070(4) -0.004(3) -0.011(3) 0.000(3)
C(60) 0.043(3) 0.033(3) 0.087(5) -0.010(3) -0.005(3) 0.001(3)
C(61) 0.069(6) 0.032(3) 0.101(7) -0.009(3) 0.001(5) -0.003(4)
C(62) 0.042(4) 0.047(4) 0.087(5) -0.002(3) 0.004(4) -0.015(4)
C(63) 0.039(4) 0.042(4) 0.146(7) -0.005(3) 0.013(4) -0.029(5)
C(64) 0.040(4) 0.044(5) 0.161(7) -0.001(3) -0.008(4) -0.029(6)
C(65) 0.046(4) 0.061(6) 0.189(8) -0.001(4) -0.010(5) -0.047(7)
C(66) 0.048(5) 0.062(6) 0.216(8) -0.006(5) 0.015(5) -0.039(8)
C(67) 0.053(5) 0.050(5) 0.202(8) -0.002(4) 0.041(5) -0.043(7)
C(68) 0.047(4) 0.043(5) 0.175(8) -0.006(4) 0.035(5) -0.030(6)
C(69) 0.058(6) 0.114(10) 0.198(9) 0.005(7) -0.041(7) -0.035(10)
C(70) 0.066(7) 0.097(9) 0.229(11) -0.001(6) 0.061(8) -0.046(10)
C(71) 0.047(4) 0.057(5) 0.107(6) -0.008(4) 0.027(5) -0.025(4)
C(72) 0.056(5) 0.069(5) 0.093(5) -0.018(4) 0.021(5) -0.024(4)
C(73) 0.080(7) 0.092(6) 0.095(6) -0.021(6) 0.022(6) -0.018(5)
C(74) 0.099(8) 0.112(6) 0.086(6) -0.021(7) 0.034(6) -0.029(5)
C(75) 0.089(7) 0.091(6) 0.110(6) -0.025(6) 0.033(7) -0.032(5)
C(76) 0.066(6) 0.068(5) 0.107(6) -0.015(5) 0.035(5) -0.031(5)
C(77) 0.110(10) 0.115(8) 0.102(8) -0.028(8) 0.013(8) 0.000(7)
C(78) 0.129(11) 0.117(8) 0.138(10) -0.019(9) 0.018(9) -0.064(8)
C(79) 0.037(3) 0.045(4) 0.064(4) 0.007(3) 0.000(3) -0.005(3)
C(80) 0.062(5) 0.044(4) 0.062(4) 0.000(3) 0.013(4) -0.001(3)
C(81) 0.087(7) 0.071(5) 0.073(5) -0.006(5) 0.020(5) 0.000(4)
C(82) 0.096(8) 0.088(6) 0.064(5) -0.004(6) 0.019(5) -0.005(4)
C(83) 0.069(6) 0.077(5) 0.069(5) -0.002(5) 0.010(4) -0.019(4)
C(84) 0.046(4) 0.058(4) 0.068(4) -0.001(3) -0.002(3) -0.012(3)
C(85) 0.148(11) 0.089(7) 0.077(7) -0.025(8) 0.040(7) 0.009(6)
C(86) 0.084(7) 0.103(8) 0.082(7) -0.007(6) 0.011(6) -0.038(6)
C(87) 0.032(3) 0.031(3) 0.069(4) -0.003(2) -0.001(3) 0.005(3)
C(88) 0.047(4) 0.027(3) 0.077(5) -0.002(3) -0.011(3) -0.003(3)
C(89) 0.045(4) 0.029(3) 0.103(5) -0.003(3) -0.023(4) -0.002(4)
C(90) 0.040(4) 0.046(4) 0.110(6) 0.004(3) -0.003(4) -0.001(4)
C(91) 0.040(4) 0.054(5) 0.101(6) 0.004(3) 0.010(4) -0.008(4)
C(92) 0.042(4) 0.043(4) 0.074(5) 0.003(3) 0.003(3) -0.001(3)
C(93) 0.070(6) 0.043(5) 0.126(7) 0.007(4) -0.044(6) -0.004(5)
C(94) 0.072(7) 0.097(9) 0.109(7) 0.012(6) 0.033(6) -0.013(6)
C(95) 0.057(4) 0.038(4) 0.052(4) -0.000(3) -0.001(3) -0.001(3)
C(96) 0.076(5) 0.064(6) 0.063(5) 0.006(4) 0.004(4) -0.020(4)
C(97) 0.094(6) 0.081(7) 0.091(7) 0.003(6) 0.007(6) -0.041(6)
C(98) 0.098(5) 0.069(6) 0.074(6) -0.013(5) -0.005(5) -0.026(5)
C(99) 0.076(4) 0.062(5) 0.058(5) -0.023(4) 0.003(4) -0.008(4)
C(100) 0.060(4) 0.044(4) 0.053(4) -0.009(3) 0.004(3) -0.003(3)
C(101) 0.059(5) 0.052(5) 0.075(5) -0.021(4) 0.006(4) -0.008(4)
C(102) 0.047(4) 0.036(4) 0.078(5) -0.011(3) 0.005(3) -0.003(3)
C(103) 0.049(4) 0.058(5) 0.085(5) -0.015(4) 0.010(4) 0.002(4)
C(104) 0.063(5) 0.084(7) 0.098(7) -0.030(5) 0.005(4) -0.003(6)
C(105) 0.067(5) 0.093(8) 0.093(6) -0.040(5) -0.004(4) -0.009(6)
C(106) 0.069(5) 0.078(6) 0.087(5) -0.031(5) 0.001(4) -0.016(5)
C(107) 0.080(5) 0.094(7) 0.082(5) -0.036(5) -0.002(4) -0.017(5)
C(108) 0.110(9) 0.137(9) 0.125(10) -0.056(9) 0.003(8) -0.054(8)
C(109) 0.109(9) 0.140(9) 0.095(7) -0.001(8) -0.020(7) 0.004(7)
C(110) 0.029(3) 0.036(3) 0.047(3) -0.001(2) 0.006(2) 0.008(2)
C(111) 0.037(3) 0.033(3) 0.051(3) 0.000(2) 0.015(2) 0.009(2)
C(112) 0.036(3) 0.040(3) 0.062(4) 0.004(3) 0.011(3) 0.017(3)
C(113) 0.037(3) 0.046(3) 0.058(4) 0.001(3) -0.001(3) 0.018(3)
C(114) 0.039(3) 0.037(3) 0.058(4) -0.006(3) -0.002(3) 0.012(3)
C(115) 0.041(3) 0.030(3) 0.051(3) 0.002(2) 0.001(3) 0.009(2)
C(116) 0.059(5) 0.043(4) 0.082(6) 0.012(3) 0.011(4) 0.024(4)
C(117) 0.071(5) 0.049(4) 0.060(4) -0.008(4) -0.019(4) 0.007(3)
C(118) 0.044(3) 0.038(3) 0.049(4) 0.003(3) 0.012(3) 0.005(3)
C(119) 0.058(4) 0.037(4) 0.058(4) 0.001(3) 0.004(3) 0.008(3)
C(120) 0.057(4) 0.046(4) 0.057(4) -0.003(3) 0.019(3) 0.011(3)
C(121) 0.060(4) 0.051(4) 0.062(5) 0.001(3) 0.023(4) 0.014(3)
C(122) 0.055(4) 0.045(4) 0.073(5) 0.007(3) 0.024(4) 0.016(3)
C(123) 0.053(4) 0.042(4) 0.060(4) 0.005(3) 0.015(3) 0.018(3)
C(124) 0.076(6) 0.063(6) 0.078(6) 0.006(5) 0.018(5) 0.032(4)
C(125) 0.062(5) 0.069(6) 0.110(8) 0.019(4) 0.040(5) 0.038(6)
C(126) 0.034(3) 0.041(3) 0.094(5) -0.001(3) 0.026(3) 0.013(4)
C(127) 0.045(4) 0.044(4) 0.116(6) 0.000(3) 0.036(4) 0.012(4)
C(128) 0.070(6) 0.043(4) 0.152(8) 0.007(4) 0.050(5) 0.028(5)
C(129) 0.056(5) 0.068(5) 0.151(7) 0.022(4) 0.038(5) 0.056(5)
C(130) 0.057(5) 0.080(6) 0.115(7) 0.007(4) 0.016(4) 0.051(4)
C(131) 0.045(4) 0.059(5) 0.095(5) 0.001(3) 0.014(4) 0.033(4)
C(132) 0.108(10) 0.062(6) 0.212(13) 0.028(6) 0.057(9) 0.003(7)
C(133) 0.066(7) 0.131(10) 0.124(8) 0.006(7) 0.001(6) 0.067(6)
C(134) 0.038(3) 0.041(4) 0.066(4) -0.003(3) 0.012(3) -0.000(3)
C(135) 0.042(4) 0.052(4) 0.059(4) -0.005(3) 0.010(3) 0.002(3)
C(136) 0.041(4) 0.087(5) 0.061(4) -0.013(4) 0.014(3) -0.007(4)
C(137) 0.044(4) 0.081(5) 0.089(6) -0.021(4) 0.023(4) -0.032(4)
C(138) 0.045(4) 0.058(4) 0.123(7) -0.014(3) 0.032(5) -0.026(4)
C(139) 0.039(4) 0.041(4) 0.097(6) -0.003(3) 0.017(4) -0.006(4)
C(140) 0.068(6) 0.126(8) 0.066(6) -0.015(6) 0.021(5) 0.011(5)
C(141) 0.058(6) 0.069(6) 0.164(11) 0.001(4) 0.035(7) -0.036(6)
C(142) 0.105(9) 0.105(9) 0.064(6) 0.025(7) -0.002(6) 0.006(6)
C(143) 0.067(6) 0.064(6) 0.102(8) 0.003(5) -0.001(6) -0.008(6)
C(144) 0.107(9) 0.094(9) 0.132(10) 0.038(7) 0.057(8) 0.049(8)
C(145) 0.074(7) 0.095(8) 0.093(8) 0.012(6) 0.029(6) 0.026(7)
C(146) 0.090(8) 0.108(10) 0.139(11) 0.039(8) 0.036(8) 0.037(9)
C(147) 0.147(13) 0.149(13) 0.079(8) 0.024(10) 0.005(8) 0.025(9)

loop_
_atom_type_symbol
_atom_type_description
_atom_type_scat_dispersion_real
_atom_type_scat_dispersion_imag
_atom_type_scat_source
C C 0.003 0.002
;
International Tables for Crystallography
(1992, Vol. C, Tables 4.2.6.8 and 6.1.1.4)
;
H H 0.000 0.000
;
International Tables for Crystallography
(1992, Vol. C, Table 6.1.1.4)
;
Au Au -2.013 8.802
;
International Tables for Crystallography
(1992, Vol. C, Tables 4.2.6.8 and 6.1.1.4)
;
Cl Cl 0.148 0.159
;
International Tables for Crystallography
(1992, Vol. C, Tables 4.2.6.8 and 6.1.1.4)
;
O O 0.011 0.006
;
International Tables for Crystallography
(1992, Vol. C, Tables 4.2.6.8 and 6.1.1.4)
;
P P 0.102 0.094
;
International Tables for Crystallography
(1992, Vol. C, Tables 4.2.6.8 and 6.1.1.4)
;

loop_
_geom_angle_atom_site_label_1
_geom_angle_atom_site_label_2
_geom_angle_atom_site_label_3
_geom_angle
_geom_angle_publ_flag
Au(2) Au(1) Au(4) 57.213(11) yes
Au(2) Au(1) Au(5) 63.356(11) yes
Au(2) Au(1) P(1) 123.60(5) yes
Au(4) Au(1) Au(5) 59.609(11) yes
Au(4) Au(1) P(1) 133.41(5) yes
Au(5) Au(1) P(1) 166.71(5) yes
Au(1) Au(2) Au(3) 112.785(13) yes
Au(1) Au(2) Au(4) 61.648(11) yes
Au(1) Au(2) Au(5) 56.733(10) yes
Au(1) Au(2) Au(6) 115.323(13) yes
Au(1) Au(2) P(2) 102.96(7) yes
Au(3) Au(2) Au(4) 58.763(11) yes
Au(3) Au(2) Au(5) 109.884(13) yes
Au(3) Au(2) Au(6) 58.026(11) yes
Au(3) Au(2) P(2) 129.70(7) yes
Au(4) Au(2) Au(5) 58.796(10) yes
Au(4) Au(2) Au(6) 62.890(11) yes
Au(4) Au(2) P(2) 163.59(7) yes
Au(5) Au(2) Au(6) 67.588(11) yes
Au(5) Au(2) P(2) 119.21(7) yes
Au(6) Au(2) P(2) 133.00(7) yes
Au(2) Au(3) Au(4) 56.724(11) yes
Au(2) Au(3) Au(6) 58.392(11) yes
Au(2) Au(3) P(3) 144.07(7) yes
Au(4) Au(3) Au(6) 62.268(10) yes
Au(4) Au(3) P(3) 134.93(5) yes
Au(6) Au(3) P(3) 154.18(7) yes
Au(1) Au(4) Au(2) 61.139(11) yes
Au(1) Au(4) Au(3) 117.252(14) yes
Au(1) Au(4) Au(5) 58.242(11) yes
Au(1) Au(4) Au(6) 112.302(13) yes
Au(1) Au(4) P(4) 119.90(5) yes
Au(2) Au(4) Au(3) 64.513(12) yes
Au(2) Au(4) Au(5) 64.326(11) yes
Au(2) Au(4) Au(6) 59.792(10) yes
Au(2) Au(4) P(4) 158.49(5) yes
Au(3) Au(4) Au(5) 119.394(13) yes
Au(3) Au(4) Au(6) 58.866(10) yes
Au(3) Au(4) P(4) 100.43(5) yes
Au(5) Au(4) Au(6) 68.501(11) yes
Au(5) Au(4) P(4) 136.26(5) yes
Au(6) Au(4) P(4) 127.32(5) yes
Au(1) Au(5) Au(2) 59.911(11) yes
Au(1) Au(5) Au(4) 62.149(11) yes
Au(1) Au(5) Au(6) 106.551(12) yes
Au(1) Au(5) P(5) 144.99(5) yes
Au(2) Au(5) Au(4) 56.878(10) yes
Au(2) Au(5) Au(6) 54.196(10) yes
Au(2) Au(5) P(5) 150.82(5) yes
Au(4) Au(5) Au(6) 57.218(9) yes
Au(4) Au(5) P(5) 138.05(5) yes
Au(6) Au(5) P(5) 108.18(5) yes
Au(2) Au(6) Au(3) 63.582(12) yes
Au(2) Au(6) Au(4) 57.318(10) yes
Au(2) Au(6) Au(5) 58.215(10) yes
Au(2) Au(6) P(6) 142.49(5) yes
Au(3) Au(6) Au(4) 58.867(10) yes
Au(3) Au(6) Au(5) 106.965(13) yes
Au(3) Au(6) P(6) 139.44(5) yes
Au(4) Au(6) Au(5) 54.281(9) yes
Au(4) Au(6) P(6) 152.40(5) yes
Au(5) Au(6) P(6) 113.58(5) yes
Au(1) P(1) C(1) 113.4(3) yes
Au(1) P(1) C(16) 112.7(2) yes
Au(1) P(1) C(24) 115.5(2) yes
C(1) P(1) C(16) 105.6(4) yes
C(1) P(1) C(24) 104.8(4) yes
C(16) P(1) C(24) 103.7(3) yes
Au(2) P(2) C(8) 117.2(4) yes
Au(2) P(2) C(32) 115.1(3) yes
Au(2) P(2) C(40) 106.6(4) yes
C(8) P(2) C(32) 108.2(6) yes
C(8) P(2) C(40) 102.9(5) yes
C(32) P(2) C(40) 105.4(5) yes
Au(3) P(3) C(48) 116.6(3) yes
Au(3) P(3) C(63) 107.6(3) yes
Au(3) P(3) C(71) 117.2(3) yes
C(48) P(3) C(63) 105.3(4) yes
C(48) P(3) C(71) 105.6(5) yes
C(63) P(3) C(71) 103.1(5) yes
Au(4) P(4) C(55) 111.6(2) yes
Au(4) P(4) C(79) 115.8(2) yes
Au(4) P(4) C(87) 112.4(2) yes
C(55) P(4) C(79) 109.1(4) yes
C(55) P(4) C(87) 104.3(3) yes
C(79) P(4) C(87) 102.7(4) yes
Au(5) P(5) C(95) 119.6(2) yes
Au(5) P(5) C(110) 114.9(2) yes
Au(5) P(5) C(118) 103.4(2) yes
C(95) P(5) C(110) 109.3(3) yes
C(95) P(5) C(118) 104.7(4) yes
C(110) P(5) C(118) 102.6(3) yes
Au(6) P(6) C(102) 113.0(3) yes
Au(6) P(6) C(126) 124.0(2) yes
Au(6) P(6) C(134) 106.3(2) yes
C(102) P(6) C(126) 103.7(4) yes
C(102) P(6) C(134) 104.5(4) yes
C(126) P(6) C(134) 103.4(4) yes
C(6) O(1) C(7) 120.5(7) yes
C(53) O(2) C(54) 116.2(6) yes
C(100) O(3) C(101) 117.6(7) yes
P(1) C(1) C(2) 118.6(6) yes
P(1) C(1) C(6) 123.0(7) yes
C(2) C(1) C(6) 118.3(8) yes
C(1) C(2) C(3) 118.8(9) yes
C(2) C(3) C(4) 121.4(11) yes
C(3) C(4) C(5) 121.2(11) yes
C(4) C(5) C(6) 118.7(10) yes
C(4) C(5) C(13) 120.1(10) yes
C(6) C(5) C(13) 121.1(9) yes
O(1) C(6) C(1) 117.1(7) yes
O(1) C(6) C(5) 122.2(8) yes
C(1) C(6) C(5) 120.7(8) yes
O(1) C(7) C(8) 117.4(9) yes
O(1) C(7) C(12) 121.6(9) yes
C(8) C(7) C(12) 121.0(9) yes
P(2) C(8) C(7) 123.4(7) yes
P(2) C(8) C(9) 118.3(9) yes
C(7) C(8) C(9) 118.0(10) yes
C(8) C(9) C(10) 121.1(12) yes
C(9) C(10) C(11) 119.2(12) yes
C(10) C(11) C(12) 120.9(13) yes
C(7) C(12) C(11) 118.5(12) yes
C(7) C(12) C(13) 123.6(10) yes
C(11) C(12) C(13) 117.9(11) yes
C(5) C(13) C(12) 109.7(9) yes
C(5) C(13) C(14) 109.6(11) yes
C(5) C(13) C(15) 108.6(10) yes
C(12) C(13) C(14) 109.1(11) yes
C(12) C(13) C(15) 111.9(11) yes
C(14) C(13) C(15) 107.9(11) yes
P(1) C(16) C(17) 117.6(6) yes
P(1) C(16) C(21) 121.6(6) yes
C(17) C(16) C(21) 120.8(7) yes
C(16) C(17) C(18) 119.3(8) yes
C(17) C(18) C(19) 118.7(8) yes
C(17) C(18) C(22) 120.0(8) yes
C(19) C(18) C(22) 121.3(8) yes
C(18) C(19) C(20) 123.0(9) yes
C(19) C(20) C(21) 117.9(9) yes
C(19) C(20) C(23) 120.6(9) yes
C(21) C(20) C(23) 121.5(9) yes
C(16) C(21) C(20) 120.3(8) yes
P(1) C(24) C(25) 116.6(6) yes
P(1) C(24) C(29) 124.1(6) yes
C(25) C(24) C(29) 119.1(8) yes
C(24) C(25) C(26) 121.1(8) yes
C(25) C(26) C(27) 118.7(9) yes
C(25) C(26) C(30) 121.3(9) yes
C(27) C(26) C(30) 119.9(9) yes
C(26) C(27) C(28) 120.5(9) yes
C(27) C(28) C(29) 119.8(9) yes
C(27) C(28) C(31) 119.8(9) yes
C(29) C(28) C(31) 120.4(10) yes
C(24) C(29) C(28) 120.6(9) yes
P(2) C(32) C(33) 118.7(8) yes
P(2) C(32) C(37) 123.2(8) yes
C(33) C(32) C(37) 117.9(10) yes
C(32) C(33) C(34) 121.6(10) yes
C(33) C(34) C(35) 119.2(12) yes
C(33) C(34) C(38) 119.4(11) yes
C(35) C(34) C(38) 121.4(11) yes
C(34) C(35) C(36) 120.9(12) yes
C(35) C(36) C(37) 119.4(12) yes
C(35) C(36) C(39) 121.6(12) yes
C(37) C(36) C(39) 118.9(12) yes
C(32) C(37) C(36) 120.9(11) yes
P(2) C(40) C(41) 121.6(11) yes
P(2) C(40) C(45) 116.7(9) yes
C(41) C(40) C(45) 121.5(12) yes
C(40) C(41) C(42) 116.4(14) yes
C(41) C(42) C(43) 119.8(15) yes
C(41) C(42) C(46) 119.2(16) yes
C(43) C(42) C(46) 121.0(14) yes
C(42) C(43) C(44) 123.7(15) yes
C(43) C(44) C(45) 115.7(16) yes
C(43) C(44) C(47) 123.2(15) yes
C(45) C(44) C(47) 121.1(15) yes
C(40) C(45) C(44) 122.8(14) yes
P(3) C(48) C(49) 119.0(7) yes
P(3) C(48) C(53) 123.5(6) yes
C(49) C(48) C(53) 117.4(8) yes
C(48) C(49) C(50) 122.2(9) yes
C(49) C(50) C(51) 118.8(9) yes
C(50) C(51) C(52) 120.7(9) yes
C(51) C(52) C(53) 119.3(8) yes
C(51) C(52) C(60) 122.6(8) yes
C(53) C(52) C(60) 118.1(7) yes
O(2) C(53) C(48) 117.8(7) yes
O(2) C(53) C(52) 120.9(7) yes
C(48) C(53) C(52) 121.2(8) yes
O(2) C(54) C(55) 117.4(6) yes
O(2) C(54) C(59) 120.4(7) yes
C(55) C(54) C(59) 122.1(7) yes
P(4) C(55) C(54) 125.4(6) yes
P(4) C(55) C(56) 117.3(5) yes
C(54) C(55) C(56) 117.2(7) yes
C(55) C(56) C(57) 120.8(7) yes
C(56) C(57) C(58) 120.4(8) yes
C(57) C(58) C(59) 120.3(8) yes
C(54) C(59) C(58) 118.2(7) yes
C(54) C(59) C(60) 119.0(8) yes
C(58) C(59) C(60) 122.5(7) yes
C(52) C(60) C(59) 106.9(7) yes
C(52) C(60) C(61) 113.2(7) yes
C(52) C(60) C(62) 107.3(8) yes
C(59) C(60) C(61) 114.5(8) yes
C(59) C(60) C(62) 107.0(7) yes
C(61) C(60) C(62) 107.6(8) yes
P(3) C(63) C(64) 116.7(9) yes
P(3) C(63) C(68) 120.2(9) yes
C(64) C(63) C(68) 123.1(9) yes
C(63) C(64) C(65) 119.6(13) yes
C(64) C(65) C(66) 118.1(15) yes
C(64) C(65) C(69) 119.8(14) yes
C(66) C(65) C(69) 121.9(11) yes
C(65) C(66) C(67) 122.9(11) yes
C(66) C(67) C(68) 118.4(15) yes
C(66) C(67) C(70) 119.6(12) yes
C(68) C(67) C(70) 122.0(16) yes
C(63) C(68) C(67) 117.8(14) yes
P(3) C(71) C(72) 118.3(8) yes
P(3) C(71) C(76) 122.4(9) yes
C(72) C(71) C(76) 118.5(11) yes
C(71) C(72) C(73) 122.3(12) yes
C(72) C(73) C(74) 116.8(13) yes
C(72) C(73) C(77) 123.4(13) yes
C(74) C(73) C(77) 119.8(13) yes
C(73) C(74) C(75) 119.4(13) yes
C(74) C(75) C(76) 121.0(14) yes
C(74) C(75) C(78) 117.3(14) yes
C(76) C(75) C(78) 121.6(14) yes
C(71) C(76) C(75) 121.8(12) yes
P(4) C(79) C(80) 116.6(7) yes
P(4) C(79) C(84) 123.1(7) yes
C(80) C(79) C(84) 120.2(9) yes
C(79) C(80) C(81) 121.0(9) yes
C(80) C(81) C(82) 117.9(11) yes
C(80) C(81) C(85) 119.9(10) yes
C(82) C(81) C(85) 122.3(11) yes
C(81) C(82) C(83) 122.6(11) yes
C(82) C(83) C(84) 117.8(11) yes
C(82) C(83) C(86) 122.2(11) yes
C(84) C(83) C(86) 120.0(11) yes
C(79) C(84) C(83) 120.4(9) yes
P(4) C(87) C(88) 121.6(6) yes
P(4) C(87) C(92) 118.6(6) yes
C(88) C(87) C(92) 119.8(7) yes
C(87) C(88) C(89) 119.9(9) yes
C(88) C(89) C(90) 119.4(9) yes
C(88) C(89) C(93) 118.7(9) yes
C(90) C(89) C(93) 121.8(8) yes
C(89) C(90) C(91) 122.1(9) yes
C(90) C(91) C(92) 119.0(10) yes
C(90) C(91) C(94) 121.7(9) yes
C(92) C(91) C(94) 119.2(10) yes
C(87) C(92) C(91) 119.8(9) yes
P(5) C(95) C(96) 117.8(7) yes
P(5) C(95) C(100) 121.9(6) yes
C(96) C(95) C(100) 120.0(8) yes
C(95) C(96) C(97) 118.2(11) yes
C(96) C(97) C(98) 121.0(12) yes
C(97) C(98) C(99) 121.1(11) yes
C(98) C(99) C(100) 119.6(10) yes
C(98) C(99) C(107) 121.7(10) yes
C(100) C(99) C(107) 118.3(10) yes
O(3) C(100) C(95) 118.2(7) yes
O(3) C(100) C(99) 122.1(8) yes
C(95) C(100) C(99) 119.7(8) yes
O(3) C(101) C(102) 117.4(8) yes
O(3) C(101) C(106) 120.4(10) yes
C(102) C(101) C(106) 122.2(10) yes
P(6) C(102) C(101) 122.6(7) yes
P(6) C(102) C(103) 117.4(8) yes
C(101) C(102) C(103) 120.0(9) yes
C(102) C(103) C(104) 118.3(10) yes
C(103) C(104) C(105) 120.9(11) yes
C(104) C(105) C(106) 122.4(12) yes
C(101) C(106) C(105) 116.1(11) yes
C(101) C(106) C(107) 121.4(11) yes
C(105) C(106) C(107) 122.5(11) yes
C(99) C(107) C(106) 108.1(10) yes
C(99) C(107) C(108) 112.8(11) yes
C(99) C(107) C(109) 106.2(11) yes
C(106) C(107) C(108) 114.1(12) yes
C(106) C(107) C(109) 109.7(12) yes
C(108) C(107) C(109) 105.7(12) yes
P(5) C(110) C(111) 120.4(5) yes
P(5) C(110) C(115) 117.9(5) yes
C(111) C(110) C(115) 120.9(6) yes
C(110) C(111) C(112) 119.4(7) yes
C(111) C(112) C(113) 119.2(7) yes
C(111) C(112) C(116) 120.7(7) yes
C(113) C(112) C(116) 120.0(7) yes
C(112) C(113) C(114) 122.5(7) yes
C(113) C(114) C(115) 117.2(7) yes
C(113) C(114) C(117) 121.6(7) yes
C(115) C(114) C(117) 121.2(7) yes
C(110) C(115) C(114) 120.8(7) yes
P(5) C(118) C(119) 118.3(6) yes
P(5) C(118) C(123) 123.5(6) yes
C(119) C(118) C(123) 118.2(8) yes
C(118) C(119) C(120) 121.9(8) yes
C(119) C(120) C(121) 118.6(8) yes
C(119) C(120) C(124) 119.3(8) yes
C(121) C(120) C(124) 122.1(9) yes
C(120) C(121) C(122) 121.0(9) yes
C(121) C(122) C(123) 119.8(8) yes
C(121) C(122) C(125) 120.0(9) yes
C(123) C(122) C(125) 120.1(9) yes
C(118) C(123) C(122) 120.5(8) yes
P(6) C(126) C(127) 120.0(7) yes
P(6) C(126) C(131) 118.6(7) yes
C(127) C(126) C(131) 121.3(9) yes
C(126) C(127) C(128) 119.4(11) yes
C(127) C(128) C(129) 117.8(11) yes
C(127) C(128) C(132) 119.1(13) yes
C(129) C(128) C(132) 123.1(12) yes
C(128) C(129) C(130) 124.5(11) yes
C(129) C(130) C(131) 113.8(12) yes
C(129) C(130) C(133) 121.8(12) yes
C(131) C(130) C(133) 124.4(12) yes
C(126) C(131) C(130) 123.1(10) yes
P(6) C(134) C(135) 123.0(6) yes
P(6) C(134) C(139) 118.2(7) yes
C(135) C(134) C(139) 118.8(8) yes
C(134) C(135) C(136) 120.7(9) yes
C(135) C(136) C(137) 119.4(10) yes
C(135) C(136) C(140) 119.4(10) yes
C(137) C(136) C(140) 121.2(9) yes
C(136) C(137) C(138) 121.6(10) yes
C(137) C(138) C(139) 118.0(9) yes
C(137) C(138) C(141) 120.6(11) yes
C(139) C(138) C(141) 121.3(11) yes
C(134) C(139) C(138) 121.3(9) yes
O(4) C(142) C(143) 120.5(15) yes
O(4) C(142) C(144) 121.5(16) yes
C(143) C(142) C(144) 117.3(11) yes
C(142) C(144) C(145) 110.5(12) yes
O(5) C(145) C(144) 108.2(11) yes
O(5) C(145) C(146) 108.4(11) yes
O(5) C(145) C(147) 109.1(11) yes
C(144) C(145) C(146) 112.0(11) yes
C(144) C(145) C(147) 111.4(13) yes
C(146) C(145) C(147) 107.7(13) yes
C(145) O(5) H(156) 109.5 no
C(1) C(2) H(1) 120.6 no
C(3) C(2) H(1) 120.6 no
C(2) C(3) H(2) 119.3 no
C(4) C(3) H(2) 119.3 no
C(3) C(4) H(3) 119.4 no
C(5) C(4) H(3) 119.4 no
C(8) C(9) H(4) 119.4 no
C(10) C(9) H(4) 119.5 no
C(9) C(10) H(5) 120.4 no
C(11) C(10) H(5) 120.4 no
C(10) C(11) H(6) 119.6 no
C(12) C(11) H(6) 119.5 no
C(13) C(14) H(7) 109.5 no
C(13) C(14) H(8) 109.5 no
C(13) C(14) H(9) 109.5 no
H(7) C(14) H(8) 109.5 no
H(7) C(14) H(9) 109.5 no
H(8) C(14) H(9) 109.5 no
C(13) C(15) H(10) 109.5 no
C(13) C(15) H(11) 109.5 no
C(13) C(15) H(12) 109.5 no
H(10) C(15) H(11) 109.5 no
H(10) C(15) H(12) 109.5 no
H(11) C(15) H(12) 109.5 no
C(16) C(17) H(13) 120.4 no
C(18) C(17) H(13) 120.4 no
C(18) C(19) H(14) 118.5 no
C(20) C(19) H(14) 118.5 no
C(16) C(21) H(15) 119.9 no
C(20) C(21) H(15) 119.9 no
C(18) C(22) H(16) 109.5 no
C(18) C(22) H(17) 109.5 no
C(18) C(22) H(18) 109.5 no
H(16) C(22) H(17) 109.5 no
H(16) C(22) H(18) 109.5 no
H(17) C(22) H(18) 109.5 no
C(20) C(23) H(19) 109.5 no
C(20) C(23) H(20) 109.5 no
C(20) C(23) H(21) 109.5 no
H(19) C(23) H(20) 109.5 no
H(19) C(23) H(21) 109.5 no
H(20) C(23) H(21) 109.5 no
C(24) C(25) H(22) 119.5 no
C(26) C(25) H(22) 119.4 no
C(26) C(27) H(23) 119.8 no
C(28) C(27) H(23) 119.8 no
C(24) C(29) H(24) 119.7 no
C(28) C(29) H(24) 119.7 no
C(26) C(30) H(25) 109.5 no
C(26) C(30) H(26) 109.5 no
C(26) C(30) H(27) 109.5 no
H(25) C(30) H(26) 109.5 no
H(25) C(30) H(27) 109.5 no
H(26) C(30) H(27) 109.5 no
C(28) C(31) H(28) 109.5 no
C(28) C(31) H(29) 109.5 no
C(28) C(31) H(30) 109.5 no
H(28) C(31) H(29) 109.5 no
H(28) C(31) H(30) 109.5 no
H(29) C(31) H(30) 109.5 no
C(32) C(33) H(31) 119.2 no
C(34) C(33) H(31) 119.2 no
C(34) C(35) H(32) 119.5 no
C(36) C(35) H(32) 119.5 no
C(32) C(37) H(33) 119.5 no
C(36) C(37) H(33) 119.6 no
C(34) C(38) H(34) 109.5 no
C(34) C(38) H(35) 109.5 no
C(34) C(38) H(36) 109.5 no
H(34) C(38) H(35) 109.5 no
H(34) C(38) H(36) 109.5 no
H(35) C(38) H(36) 109.5 no
C(36) C(39) H(37) 109.5 no
C(36) C(39) H(38) 109.5 no
C(36) C(39) H(39) 109.5 no
H(37) C(39) H(38) 109.5 no
H(37) C(39) H(39) 109.5 no
H(38) C(39) H(39) 109.5 no
C(40) C(41) H(40) 121.8 no
C(42) C(41) H(40) 121.8 no
C(42) C(43) H(41) 118.1 no
C(44) C(43) H(41) 118.2 no
C(40) C(45) H(42) 118.6 no
C(44) C(45) H(42) 118.6 no
C(42) C(46) H(43) 109.5 no
C(42) C(46) H(44) 109.5 no
C(42) C(46) H(45) 109.5 no
H(43) C(46) H(44) 109.5 no
H(43) C(46) H(45) 109.5 no
H(44) C(46) H(45) 109.5 no
C(44) C(47) H(46) 109.5 no
C(44) C(47) H(47) 109.4 no
C(44) C(47) H(48) 109.5 no
H(46) C(47) H(47) 109.5 no
H(46) C(47) H(48) 109.5 no
H(47) C(47) H(48) 109.5 no
C(48) C(49) H(49) 118.9 no
C(50) C(49) H(49) 118.9 no
C(49) C(50) H(50) 120.6 no
C(51) C(50) H(50) 120.6 no
C(50) C(51) H(51) 119.7 no
C(52) C(51) H(51) 119.6 no
C(55) C(56) H(52) 119.6 no
C(57) C(56) H(52) 119.6 no
C(56) C(57) H(53) 119.8 no
C(58) C(57) H(53) 119.8 no
C(57) C(58) H(54) 119.8 no
C(59) C(58) H(54) 119.8 no
C(60) C(61) H(55) 109.5 no
C(60) C(61) H(56) 109.5 no
C(60) C(61) H(57) 109.5 no
H(55) C(61) H(56) 109.5 no
H(55) C(61) H(57) 109.5 no
H(56) C(61) H(57) 109.5 no
C(60) C(62) H(58) 109.5 no
C(60) C(62) H(59) 109.5 no
C(60) C(62) H(60) 109.5 no
H(58) C(62) H(59) 109.5 no
H(58) C(62) H(60) 109.5 no
H(59) C(62) H(60) 109.5 no
C(63) C(64) H(61) 120.2 no
C(65) C(64) H(61) 120.2 no
C(65) C(66) H(62) 118.6 no
C(67) C(66) H(62) 118.6 no
C(63) C(68) H(63) 121.1 no
C(67) C(68) H(63) 121.1 no
C(65) C(69) H(64) 109.5 no
C(65) C(69) H(65) 109.5 no
C(65) C(69) H(66) 109.5 no
H(64) C(69) H(65) 109.5 no
H(64) C(69) H(66) 109.5 no
H(65) C(69) H(66) 109.5 no
C(67) C(70) H(67) 109.5 no
C(67) C(70) H(68) 109.5 no
C(67) C(70) H(69) 109.5 no
H(67) C(70) H(68) 109.5 no
H(67) C(70) H(69) 109.5 no
H(68) C(70) H(69) 109.5 no
C(71) C(72) H(70) 118.9 no
C(73) C(72) H(70) 118.9 no
C(73) C(74) H(71) 120.3 no
C(75) C(74) H(71) 120.3 no
C(71) C(76) H(72) 119.1 no
C(75) C(76) H(72) 119.1 no
C(73) C(77) H(73) 109.5 no
C(73) C(77) H(74) 109.5 no
C(73) C(77) H(75) 109.4 no
H(73) C(77) H(74) 109.5 no
H(73) C(77) H(75) 109.5 no
H(74) C(77) H(75) 109.5 no
C(75) C(78) H(76) 109.5 no
C(75) C(78) H(77) 109.5 no
C(75) C(78) H(78) 109.5 no
H(76) C(78) H(77) 109.5 no
H(76) C(78) H(78) 109.5 no
H(77) C(78) H(78) 109.5 no
C(79) C(80) H(79) 119.5 no
C(81) C(80) H(79) 119.5 no
C(81) C(82) H(80) 118.7 no
C(83) C(82) H(80) 118.7 no
C(79) C(84) H(81) 119.8 no
C(83) C(84) H(81) 119.8 no
C(81) C(85) H(82) 109.5 no
C(81) C(85) H(83) 109.5 no
C(81) C(85) H(84) 109.5 no
H(82) C(85) H(83) 109.5 no
H(82) C(85) H(84) 109.5 no
H(83) C(85) H(84) 109.5 no
C(83) C(86) H(85) 109.5 no
C(83) C(86) H(86) 109.5 no
C(83) C(86) H(87) 109.5 no
H(85) C(86) H(86) 109.5 no
H(85) C(86) H(87) 109.5 no
H(86) C(86) H(87) 109.5 no
C(87) C(88) H(88) 120.0 no
C(89) C(88) H(88) 120.0 no
C(89) C(90) H(89) 119.0 no
C(91) C(90) H(89) 119.0 no
C(87) C(92) H(90) 120.1 no
C(91) C(92) H(90) 120.1 no
C(89) C(93) H(91) 109.5 no
C(89) C(93) H(92) 109.5 no
C(89) C(93) H(93) 109.5 no
H(91) C(93) H(92) 109.5 no
H(91) C(93) H(93) 109.4 no
H(92) C(93) H(93) 109.5 no
C(91) C(94) H(94) 109.5 no
C(91) C(94) H(95) 109.5 no
C(91) C(94) H(96) 109.5 no
H(94) C(94) H(95) 109.5 no
H(94) C(94) H(96) 109.5 no
H(95) C(94) H(96) 109.5 no
C(95) C(96) H(97) 120.9 no
C(97) C(96) H(97) 120.9 no
C(96) C(97) H(98) 119.5 no
C(98) C(97) H(98) 119.5 no
C(97) C(98) H(99) 119.4 no
C(99) C(98) H(99) 119.4 no
C(102) C(103) H(100) 120.8 no
C(104) C(103) H(100) 120.8 no
C(103) C(104) H(101) 119.5 no
C(105) C(104) H(101) 119.6 no
C(104) C(105) H(102) 118.8 no
C(106) C(105) H(102) 118.8 no
C(107) C(108) H(103) 109.5 no
C(107) C(108) H(104) 109.5 no
C(107) C(108) H(105) 109.5 no
H(103) C(108) H(104) 109.5 no
H(103) C(108) H(105) 109.5 no
H(104) C(108) H(105) 109.5 no
C(107) C(109) H(106) 109.5 no
C(107) C(109) H(107) 109.5 no
C(107) C(109) H(108) 109.5 no
H(106) C(109) H(107) 109.5 no
H(106) C(109) H(108) 109.5 no
H(107) C(109) H(108) 109.5 no
C(110) C(111) H(109) 120.3 no
C(112) C(111) H(109) 120.3 no
C(112) C(113) H(110) 118.7 no
C(114) C(113) H(110) 118.8 no
C(110) C(115) H(111) 119.6 no
C(114) C(115) H(111) 119.6 no
C(112) C(116) H(112) 109.5 no
C(112) C(116) H(113) 109.5 no
C(112) C(116) H(114) 109.5 no
H(112) C(116) H(113) 109.5 no
H(112) C(116) H(114) 109.5 no
H(113) C(116) H(114) 109.5 no
C(114) C(117) H(115) 109.5 no
C(114) C(117) H(116) 109.5 no
C(114) C(117) H(117) 109.5 no
H(115) C(117) H(116) 109.5 no
H(115) C(117) H(117) 109.5 no
H(116) C(117) H(117) 109.5 no
C(118) C(119) H(118) 119.1 no
C(120) C(119) H(118) 119.1 no
C(120) C(121) H(119) 119.5 no
C(122) C(121) H(119) 119.5 no
C(118) C(123) H(120) 119.7 no
C(122) C(123) H(120) 119.8 no
C(120) C(124) H(121) 109.5 no
C(120) C(124) H(122) 109.5 no
C(120) C(124) H(123) 109.5 no
H(121) C(124) H(122) 109.5 no
H(121) C(124) H(123) 109.5 no
H(122) C(124) H(123) 109.5 no
C(122) C(125) H(124) 109.5 no
C(122) C(125) H(125) 109.5 no
C(122) C(125) H(126) 109.5 no
H(124) C(125) H(125) 109.5 no
H(124) C(125) H(126) 109.5 no
H(125) C(125) H(126) 109.5 no
C(126) C(127) H(127) 120.3 no
C(128) C(127) H(127) 120.3 no
C(128) C(129) H(128) 117.7 no
C(130) C(129) H(128) 117.7 no
C(126) C(131) H(129) 118.5 no
C(130) C(131) H(129) 118.4 no
C(128) C(132) H(130) 109.5 no
C(128) C(132) H(131) 109.5 no
C(128) C(132) H(132) 109.5 no
H(130) C(132) H(131) 109.5 no
H(130) C(132) H(132) 109.5 no
H(131) C(132) H(132) 109.5 no
C(130) C(133) H(133) 109.5 no
C(130) C(133) H(134) 109.5 no
C(130) C(133) H(135) 109.5 no
H(133) C(133) H(134) 109.5 no
H(133) C(133) H(135) 109.5 no
H(134) C(133) H(135) 109.5 no
C(134) C(135) H(136) 119.6 no
C(136) C(135) H(136) 119.6 no
C(136) C(137) H(137) 119.2 no
C(138) C(137) H(137) 119.2 no
C(134) C(139) H(138) 119.3 no
C(138) C(139) H(138) 119.3 no
C(136) C(140) H(139) 109.5 no
C(136) C(140) H(140) 109.5 no
C(136) C(140) H(141) 109.5 no
H(139) C(140) H(140) 109.5 no
H(139) C(140) H(141) 109.5 no
H(140) C(140) H(141) 109.5 no
C(138) C(141) H(142) 109.5 no
C(138) C(141) H(143) 109.5 no
C(138) C(141) H(144) 109.5 no
H(142) C(141) H(143) 109.5 no
H(142) C(141) H(144) 109.5 no
H(143) C(141) H(144) 109.5 no
C(142) C(143) H(145) 109.5 no
C(142) C(143) H(146) 109.5 no
C(142) C(143) H(147) 109.5 no
H(145) C(143) H(146) 109.5 no
H(145) C(143) H(147) 109.5 no
H(146) C(143) H(147) 109.5 no
C(142) C(144) H(148) 109.6 no
C(142) C(144) H(149) 109.6 no
C(145) C(144) H(148) 109.5 no
C(145) C(144) H(149) 109.6 no
H(148) C(144) H(149) 108.1 no
C(145) C(146) H(150) 109.5 no
C(145) C(146) H(151) 109.5 no
C(145) C(146) H(152) 109.5 no
H(150) C(146) H(151) 109.5 no
H(150) C(146) H(152) 109.5 no
H(151) C(146) H(152) 109.5 no
C(145) C(147) H(153) 109.5 no
C(145) C(147) H(154) 109.5 no
C(145) C(147) H(155) 109.5 no
H(153) C(147) H(154) 109.5 no
H(153) C(147) H(155) 109.5 no
H(154) C(147) H(155) 109.5 no

loop_
_geom_bond_atom_site_label_1
_geom_bond_atom_site_label_2
_geom_bond_distance
_geom_bond_publ_flag
Au(1) Au(2) 2.7633(4) yes
Au(1) Au(4) 2.7767(4) yes
Au(1) Au(5) 2.6703(4) yes
Au(1) P(1) 2.277(2) yes
Au(2) Au(3) 2.8640(5) yes
Au(2) Au(4) 2.6526(4) yes
Au(2) Au(5) 2.8545(4) yes
Au(2) Au(6) 2.7235(4) yes
Au(2) P(2) 2.290(3) yes
Au(3) Au(4) 2.7128(4) yes
Au(3) Au(6) 2.7128(4) yes
Au(3) P(3) 2.280(2) yes
Au(4) Au(5) 2.7090(4) yes
Au(4) Au(6) 2.8052(3) yes
Au(4) P(4) 2.2650(19) yes
Au(5) Au(6) 3.1045(4) yes
Au(5) P(5) 2.291(2) yes
Au(6) P(6) 2.297(2) yes
P(1) C(1) 1.804(9) yes
P(1) C(16) 1.836(8) yes
P(1) C(24) 1.811(8) yes
P(2) C(8) 1.814(12) yes
P(2) C(32) 1.801(11) yes
P(2) C(40) 1.833(12) yes
P(3) C(48) 1.845(9) yes
P(3) C(63) 1.823(9) yes
P(3) C(71) 1.808(13) yes
P(4) C(55) 1.821(8) yes
P(4) C(79) 1.826(9) yes
P(4) C(87) 1.808(7) yes
P(5) C(95) 1.830(9) yes
P(5) C(110) 1.820(7) yes
P(5) C(118) 1.828(8) yes
P(6) C(102) 1.840(9) yes
P(6) C(126) 1.828(8) yes
P(6) C(134) 1.813(9) yes
O(1) C(6) 1.373(11) yes
O(1) C(7) 1.384(11) yes
O(2) C(53) 1.400(9) yes
O(2) C(54) 1.403(10) yes
O(3) C(100) 1.375(11) yes
O(3) C(101) 1.398(12) yes
O(4) C(142) 1.146(19) yes
O(5) C(145) 1.420(16) yes
C(1) C(2) 1.417(13) yes
C(1) C(6) 1.394(12) yes
C(2) C(3) 1.381(16) yes
C(3) C(4) 1.364(18) yes
C(4) C(5) 1.362(16) yes
C(5) C(6) 1.401(14) yes
C(5) C(13) 1.551(16) yes
C(7) C(8) 1.400(16) yes
C(7) C(12) 1.378(17) yes
C(8) C(9) 1.410(15) yes
C(9) C(10) 1.35(2) yes
C(10) C(11) 1.39(2) yes
C(11) C(12) 1.392(17) yes
C(12) C(13) 1.519(18) yes
C(13) C(14) 1.54(2) yes
C(13) C(15) 1.50(2) yes
C(16) C(17) 1.396(11) yes
C(16) C(21) 1.395(13) yes
C(17) C(18) 1.410(12) yes
C(18) C(19) 1.371(14) yes
C(18) C(22) 1.507(13) yes
C(19) C(20) 1.400(14) yes
C(20) C(21) 1.393(14) yes
C(20) C(23) 1.494(18) yes
C(24) C(25) 1.404(12) yes
C(24) C(29) 1.381(12) yes
C(25) C(26) 1.374(13) yes
C(26) C(27) 1.415(15) yes
C(26) C(30) 1.509(17) yes
C(27) C(28) 1.377(16) yes
C(28) C(29) 1.391(14) yes
C(28) C(31) 1.487(17) yes
C(32) C(33) 1.437(15) yes
C(32) C(37) 1.398(16) yes
C(33) C(34) 1.349(17) yes
C(34) C(35) 1.412(17) yes
C(34) C(38) 1.45(2) yes
C(35) C(36) 1.391(19) yes
C(36) C(37) 1.388(19) yes
C(36) C(39) 1.527(19) yes
C(40) C(41) 1.40(2) yes
C(40) C(45) 1.36(2) yes
C(41) C(42) 1.45(2) yes
C(42) C(43) 1.38(2) yes
C(42) C(46) 1.46(2) yes
C(43) C(44) 1.38(2) yes
C(44) C(45) 1.42(2) yes
C(44) C(47) 1.51(2) yes
C(48) C(49) 1.401(13) yes
C(48) C(53) 1.386(12) yes
C(49) C(50) 1.382(15) yes
C(50) C(51) 1.389(14) yes
C(51) C(52) 1.380(13) yes
C(52) C(53) 1.405(12) yes
C(52) C(60) 1.511(12) yes
C(54) C(55) 1.388(11) yes
C(54) C(59) 1.379(11) yes
C(55) C(56) 1.405(11) yes
C(56) C(57) 1.367(12) yes
C(57) C(58) 1.371(12) yes
C(58) C(59) 1.394(12) yes
C(59) C(60) 1.518(12) yes
C(60) C(61) 1.512(13) yes
C(60) C(62) 1.570(15) yes
C(63) C(64) 1.42(2) yes
C(63) C(68) 1.43(2) yes
C(64) C(65) 1.396(15) yes
C(65) C(66) 1.42(2) yes
C(65) C(69) 1.50(2) yes
C(66) C(67) 1.45(2) yes
C(67) C(68) 1.413(15) yes
C(67) C(70) 1.43(2) yes
C(71) C(72) 1.406(16) yes
C(71) C(76) 1.392(17) yes
C(72) C(73) 1.323(19) yes
C(73) C(74) 1.47(2) yes
C(73) C(77) 1.52(2) yes
C(74) C(75) 1.38(2) yes
C(75) C(76) 1.29(2) yes
C(75) C(78) 1.54(2) yes
C(79) C(80) 1.385(13) yes
C(79) C(84) 1.387(13) yes
C(80) C(81) 1.379(16) yes
C(81) C(82) 1.389(18) yes
C(81) C(85) 1.51(2) yes
C(82) C(83) 1.398(18) yes
C(83) C(84) 1.388(16) yes
C(83) C(86) 1.483(18) yes
C(87) C(88) 1.393(13) yes
C(87) C(92) 1.422(13) yes
C(88) C(89) 1.406(12) yes
C(89) C(90) 1.369(16) yes
C(89) C(93) 1.519(17) yes
C(90) C(91) 1.403(16) yes
C(91) C(92) 1.384(13) yes
C(91) C(94) 1.518(19) yes
C(95) C(96) 1.397(14) yes
C(95) C(100) 1.411(13) yes
C(96) C(97) 1.399(17) yes
C(97) C(98) 1.38(2) yes
C(98) C(99) 1.356(17) yes
C(99) C(100) 1.399(14) yes
C(99) C(107) 1.549(17) yes
C(101) C(102) 1.387(15) yes
C(101) C(106) 1.402(16) yes
C(102) C(103) 1.402(13) yes
C(103) C(104) 1.419(16) yes
C(104) C(105) 1.343(19) yes
C(105) C(106) 1.431(17) yes
C(106) C(107) 1.490(19) yes
C(107) C(108) 1.54(2) yes
C(107) C(109) 1.56(2) yes
C(110) C(111) 1.406(10) yes
C(110) C(115) 1.380(10) yes
C(111) C(112) 1.378(11) yes
C(112) C(113) 1.396(12) yes
C(112) C(116) 1.515(12) yes
C(113) C(114) 1.398(11) yes
C(114) C(115) 1.404(11) yes
C(114) C(117) 1.485(13) yes
C(118) C(119) 1.391(12) yes
C(118) C(123) 1.393(12) yes
C(119) C(120) 1.386(13) yes
C(120) C(121) 1.381(13) yes
C(120) C(124) 1.516(15) yes
C(121) C(122) 1.380(13) yes
C(122) C(123) 1.388(13) yes
C(122) C(125) 1.524(14) yes
C(126) C(127) 1.378(14) yes
C(126) C(131) 1.368(15) yes
C(127) C(128) 1.387(16) yes
C(128) C(129) 1.37(2) yes
C(128) C(132) 1.52(2) yes
C(129) C(130) 1.442(19) yes
C(130) C(131) 1.366(16) yes
C(130) C(133) 1.48(2) yes
C(134) C(135) 1.391(13) yes
C(134) C(139) 1.406(12) yes
C(135) C(136) 1.389(13) yes
C(136) C(137) 1.395(16) yes
C(136) C(140) 1.538(17) yes
C(137) C(138) 1.387(17) yes
C(138) C(139) 1.403(16) yes
C(138) C(141) 1.525(16) yes
C(142) C(143) 1.450(19) yes
C(142) C(144) 1.49(2) yes
C(144) C(145) 1.52(2) yes
C(145) C(146) 1.56(2) yes
C(145) C(147) 1.44(2) yes
O(5) H(156) 0.840 no
C(2) H(1) 0.950 no
C(3) H(2) 0.950 no
C(4) H(3) 0.950 no
C(9) H(4) 0.950 no
C(10) H(5) 0.950 no
C(11) H(6) 0.950 no
C(14) H(7) 0.980 no
C(14) H(8) 0.980 no
C(14) H(9) 0.980 no
C(15) H(10) 0.980 no
C(15) H(11) 0.980 no
C(15) H(12) 0.980 no
C(17) H(13) 0.950 no
C(19) H(14) 0.950 no
C(21) H(15) 0.950 no
C(22) H(16) 0.980 no
C(22) H(17) 0.980 no
C(22) H(18) 0.980 no
C(23) H(19) 0.980 no
C(23) H(20) 0.980 no
C(23) H(21) 0.980 no
C(25) H(22) 0.950 no
C(27) H(23) 0.950 no
C(29) H(24) 0.950 no
C(30) H(25) 0.980 no
C(30) H(26) 0.980 no
C(30) H(27) 0.980 no
C(31) H(28) 0.980 no
C(31) H(29) 0.980 no
C(31) H(30) 0.980 no
C(33) H(31) 0.950 no
C(35) H(32) 0.950 no
C(37) H(33) 0.950 no
C(38) H(34) 0.980 no
C(38) H(35) 0.980 no
C(38) H(36) 0.980 no
C(39) H(37) 0.980 no
C(39) H(38) 0.980 no
C(39) H(39) 0.980 no
C(41) H(40) 0.950 no
C(43) H(41) 0.950 no
C(45) H(42) 0.950 no
C(46) H(43) 0.980 no
C(46) H(44) 0.980 no
C(46) H(45) 0.980 no
C(47) H(46) 0.980 no
C(47) H(47) 0.980 no
C(47) H(48) 0.980 no
C(49) H(49) 0.950 no
C(50) H(50) 0.950 no
C(51) H(51) 0.950 no
C(56) H(52) 0.950 no
C(57) H(53) 0.950 no
C(58) H(54) 0.950 no
C(61) H(55) 0.980 no
C(61) H(56) 0.980 no
C(61) H(57) 0.980 no
C(62) H(58) 0.980 no
C(62) H(59) 0.980 no
C(62) H(60) 0.980 no
C(64) H(61) 0.950 no
C(66) H(62) 0.950 no
C(68) H(63) 0.950 no
C(69) H(64) 0.980 no
C(69) H(65) 0.980 no
C(69) H(66) 0.980 no
C(70) H(67) 0.980 no
C(70) H(68) 0.980 no
C(70) H(69) 0.980 no
C(72) H(70) 0.950 no
C(74) H(71) 0.950 no
C(76) H(72) 0.950 no
C(77) H(73) 0.980 no
C(77) H(74) 0.980 no
C(77) H(75) 0.980 no
C(78) H(76) 0.980 no
C(78) H(77) 0.980 no
C(78) H(78) 0.980 no
C(80) H(79) 0.950 no
C(82) H(80) 0.950 no
C(84) H(81) 0.950 no
C(85) H(82) 0.980 no
C(85) H(83) 0.980 no
C(85) H(84) 0.980 no
C(86) H(85) 0.980 no
C(86) H(86) 0.980 no
C(86) H(87) 0.980 no
C(88) H(88) 0.950 no
C(90) H(89) 0.950 no
C(92) H(90) 0.950 no
C(93) H(91) 0.980 no
C(93) H(92) 0.980 no
C(93) H(93) 0.980 no
C(94) H(94) 0.980 no
C(94) H(95) 0.980 no
C(94) H(96) 0.980 no
C(96) H(97) 0.950 no
C(97) H(98) 0.950 no
C(98) H(99) 0.950 no
C(103) H(100) 0.950 no
C(104) H(101) 0.950 no
C(105) H(102) 0.950 no
C(108) H(103) 0.980 no
C(108) H(104) 0.980 no
C(108) H(105) 0.980 no
C(109) H(106) 0.980 no
C(109) H(107) 0.980 no
C(109) H(108) 0.980 no
C(111) H(109) 0.950 no
C(113) H(110) 0.950 no
C(115) H(111) 0.950 no
C(116) H(112) 0.980 no
C(116) H(113) 0.980 no
C(116) H(114) 0.980 no
C(117) H(115) 0.980 no
C(117) H(116) 0.980 no
C(117) H(117) 0.980 no
C(119) H(118) 0.950 no
C(121) H(119) 0.950 no
C(123) H(120) 0.950 no
C(124) H(121) 0.980 no
C(124) H(122) 0.980 no
C(124) H(123) 0.980 no
C(125) H(124) 0.980 no
C(125) H(125) 0.980 no
C(125) H(126) 0.980 no
C(127) H(127) 0.950 no
C(129) H(128) 0.950 no
C(131) H(129) 0.950 no
C(132) H(130) 0.980 no
C(132) H(131) 0.980 no
C(132) H(132) 0.980 no
C(133) H(133) 0.980 no
C(133) H(134) 0.980 no
C(133) H(135) 0.980 no
C(135) H(136) 0.950 no
C(137) H(137) 0.950 no
C(139) H(138) 0.950 no
C(140) H(139) 0.980 no
C(140) H(140) 0.980 no
C(140) H(141) 0.980 no
C(141) H(142) 0.980 no
C(141) H(143) 0.980 no
C(141) H(144) 0.980 no
C(143) H(145) 0.980 no
C(143) H(146) 0.980 no
C(143) H(147) 0.980 no
C(144) H(148) 0.990 no
C(144) H(149) 0.990 no
C(146) H(150) 0.980 no
C(146) H(151) 0.980 no
C(146) H(152) 0.980 no
C(147) H(153) 0.980 no
C(147) H(154) 0.980 no
C(147) H(155) 0.980 no

loop_
_geom_contact_atom_site_label_1
_geom_contact_atom_site_label_2
_geom_contact_distance
_geom_contact_site_symmetry_2
Cl(1) O(5) 3.045(9) .
O(4) C(30) 3.53(2) .
O(4) C(39) 3.49(2) .
O(5) Cl(1) 3.045(9) .
O(5) C(61) 3.593(15) 4_555
O(5) C(62) 3.403(13) 4_555
O(5) C(90) 3.300(12) 3_666
C(22) C(30) 3.538(17) 3_666
C(30) O(4) 3.53(2) .
C(30) C(22) 3.538(17) 3_666
C(31) C(78) 3.55(2) 4_555
C(39) O(4) 3.49(2) .
C(39) C(43) 3.50(2) 3_766
C(43) C(39) 3.50(2) 3_766
C(47) C(144) 3.60(2) 3_766
C(47) C(146) 3.39(2) 3_766
C(50) C(146) 3.52(2) 4_554
C(51) C(146) 3.42(2) 4_554
C(61) O(5) 3.593(15) 4_554
C(61) C(93) 3.547(14) 2_645
C(62) O(5) 3.403(13) 4_554
C(78) C(31) 3.55(2) 4_554
C(88) C(116) 3.487(12) 2_645
C(90) O(5) 3.300(12) 3_666
C(93) C(61) 3.547(14) 2_655
C(116) C(88) 3.487(12) 2_655
C(124) C(124) 3.431(16) 3_666
C(129) C(143) 3.598(18) 4_564
C(143) C(129) 3.598(18) 4_565
C(144) C(47) 3.60(2) 3_766
C(146) C(47) 3.39(2) 3_766
C(146) C(50) 3.52(2) 4_555
C(146) C(51) 3.42(2) 4_555
Cl(1) H(51) 2.853 4_555
Cl(1) H(55) 3.212 4_555
Cl(1) H(67) 2.963 3_766
Cl(1) H(92) 3.263 3_666
Cl(1) H(131) 2.829 4_565
Cl(1) H(144) 3.166 3_766
Cl(1) H(145) 3.497 .
Cl(1) H(148) 2.913 .
Cl(1) H(150) 3.415 .
Cl(1) H(156) 2.323 .
O(4) H(16) 3.184 3_666
O(4) H(23) 3.319 .
O(4) H(25) 2.552 .
O(4) H(39) 2.534 .
O(4) H(65) 2.897 3_766
O(5) H(51) 3.376 4_555
O(5) H(55) 2.738 4_555
O(5) H(60) 2.475 4_555
O(5) H(89) 2.367 3_666
O(5) H(92) 3.432 3_666
C(7) H(45) 3.183 3_766
C(8) H(45) 3.328 3_766
C(9) H(37) 2.946 3_766
C(9) H(40) 3.269 3_766
C(9) H(43) 3.532 3_766
C(9) H(45) 3.487 3_766
C(10) H(37) 3.322 3_766
C(10) H(40) 3.122 3_766
C(10) H(43) 2.969 3_766
C(10) H(45) 3.522 3_766
C(11) H(43) 2.908 3_766
C(11) H(45) 3.560 3_766
C(12) H(43) 3.270 3_766
C(12) H(45) 3.386 3_766
C(14) H(140) 2.902 2_745
C(16) H(122) 3.445 3_666
C(18) H(26) 3.488 3_666
C(19) H(123) 3.371 3_666
C(20) H(122) 3.526 3_666
C(20) H(123) 3.250 3_666
C(21) H(119) 3.235 3_666
C(21) H(122) 3.214 3_666
C(21) H(123) 3.584 3_666
C(22) H(25) 3.265 3_666
C(22) H(26) 3.219 3_666
C(22) H(27) 3.558 3_666
C(22) H(135) 3.545 2_645
C(22) H(147) 3.295 3_666
C(24) H(119) 3.380 3_666
C(25) H(119) 3.143 3_666
C(25) H(122) 2.955 3_666
C(26) H(119) 2.871 3_666
C(26) H(122) 3.221 3_666
C(27) H(119) 2.906 3_666
C(27) H(124) 3.182 3_666
C(27) H(154) 3.354 .
C(27) H(155) 3.436 .
C(28) H(119) 3.208 3_666
C(28) H(124) 3.272 3_666
C(29) H(119) 3.397 3_666
C(30) H(16) 2.913 3_666
C(30) H(18) 3.473 3_666
C(30) H(119) 3.535 3_666
C(30) H(122) 3.346 3_666
C(31) H(41) 3.396 3_766
C(31) H(44) 3.030 3_766
C(31) H(45) 3.493 3_766
C(31) H(76) 3.240 4_555
C(31) H(78) 3.210 4_555
C(31) H(124) 3.132 3_666
C(31) H(126) 3.458 3_666
C(31) H(154) 3.426 .
C(35) H(5) 3.170 3_766
C(36) H(4) 3.283 3_766
C(36) H(5) 3.107 3_766
C(37) H(4) 3.327 3_766
C(37) H(5) 3.538 3_766
C(37) H(45) 3.198 3_766
C(38) H(19) 3.517 3_666
C(39) H(4) 3.069 3_766
C(39) H(5) 3.535 3_766
C(39) H(64) 3.268 3_766
C(39) H(65) 3.210 3_766
C(40) H(37) 3.366 3_766
C(41) H(33) 3.458 3_766
C(41) H(37) 3.444 3_766
C(42) H(33) 3.324 3_766
C(42) H(37) 3.300 3_766
C(42) H(38) 3.077 3_766
C(43) H(30) 3.403 3_766
C(43) H(37) 3.189 3_766
C(43) H(38) 2.908 3_766
C(44) H(37) 3.168 3_766
C(44) H(38) 3.438 3_766
C(45) H(37) 3.252 3_766
C(46) H(10) 3.450 3_766
C(46) H(28) 3.046 3_766
C(46) H(30) 3.557 3_766
C(46) H(33) 3.154 3_766
C(46) H(38) 3.418 3_766
C(47) H(149) 2.780 3_766
C(47) H(150) 2.984 3_766
C(47) H(151) 3.016 3_766
C(49) H(140) 3.345 2_745
C(49) H(152) 3.413 4_554
C(50) H(137) 3.393 2_745
C(50) H(140) 3.423 2_745
C(50) H(150) 3.467 4_554
C(50) H(152) 2.762 4_554
C(51) H(150) 3.596 4_554
C(51) H(152) 2.496 4_554
C(52) H(152) 3.034 4_554
C(55) H(113) 3.271 2_645
C(56) H(110) 3.494 2_645
C(56) H(113) 3.295 2_645
C(57) H(110) 2.997 2_645
C(57) H(133) 3.227 2_645
C(58) H(110) 2.901 2_645
C(58) H(117) 3.270 2_645
C(59) H(110) 3.413 2_645
C(61) H(89) 3.529 2_645
C(61) H(91) 2.912 2_645
C(61) H(92) 3.369 2_645
C(62) H(152) 3.461 4_554
C(62) H(153) 3.419 4_554
C(64) H(141) 3.259 2_745
C(65) H(141) 2.774 2_745
C(66) H(141) 2.811 2_745
C(66) H(145) 3.283 3_766
C(66) H(148) 3.173 3_766
C(67) H(141) 3.325 2_745
C(69) H(37) 3.080 3_766
C(69) H(39) 3.241 3_766
C(69) H(141) 3.375 2_745
C(69) H(149) 3.324 3_766
C(70) H(127) 3.466 2_745
C(70) H(131) 3.413 2_745
C(70) H(136) 3.576 2_745
C(75) H(101) 3.343 2_745
C(78) H(29) 3.159 4_554
C(78) H(30) 3.226 4_554
C(78) H(101) 3.158 2_745
C(78) H(151) 3.558 4_554
C(84) H(112) 3.556 2_645
C(84) H(113) 3.107 2_645
C(86) H(125) 2.957 2_645
C(88) H(113) 3.200 2_645
C(88) H(114) 3.085 2_645
C(89) H(56) 3.558 2_655
C(89) H(114) 3.307 2_645
C(89) H(146) 3.374 3_666
C(90) H(56) 3.546 2_655
C(90) H(146) 2.879 3_666
C(90) H(156) 3.377 3_666
C(93) H(55) 3.213 2_655
C(93) H(56) 3.104 2_655
C(93) H(114) 3.204 2_645
C(93) H(130) 2.956 2_645
C(93) H(131) 3.573 2_645
C(94) H(155) 3.183 3_666
C(96) H(19) 3.543 3_666
C(103) H(68) 3.364 2_755
C(103) H(69) 3.453 2_755
C(104) H(68) 3.246 2_755
C(113) H(59) 3.165 2_655
C(114) H(59) 3.566 2_655
C(116) H(81) 3.227 2_655
C(116) H(85) 3.510 2_655
C(116) H(88) 2.928 2_655
C(116) H(93) 3.130 2_655
C(117) H(56) 3.518 2_655
C(119) H(19) 3.334 3_666
C(120) H(19) 3.182 3_666
C(120) H(20) 3.489 3_666
C(120) H(26) 3.458 3_666
C(121) H(15) 3.279 3_666
C(121) H(19) 3.460 3_666
C(121) H(20) 3.111 3_666
C(121) H(26) 3.422 3_666
C(122) H(20) 3.337 3_666
C(124) H(26) 3.163 3_666
C(124) H(121) 3.094 3_666
C(124) H(122) 3.108 3_666
C(124) H(123) 3.547 3_666
C(125) H(29) 2.968 3_666
C(125) H(85) 3.431 2_655
C(125) H(86) 3.542 2_655
C(126) H(69) 3.335 2_755
C(127) H(69) 2.768 2_755
C(128) H(69) 3.067 2_755
C(128) H(145) 3.476 4_564
C(129) H(145) 3.223 4_564
C(129) H(147) 3.260 4_564
C(132) H(67) 3.430 2_755
C(132) H(69) 3.503 2_755
C(132) H(92) 3.179 2_655
C(132) H(93) 3.308 2_655
C(132) H(145) 3.509 4_564
C(133) H(17) 3.487 2_655
C(133) H(53) 3.397 2_655
C(135) H(69) 3.549 2_755
C(136) H(49) 3.545 2_755
C(136) H(50) 3.520 2_755
C(137) H(50) 2.981 2_755
C(140) H(8) 3.203 2_755
C(140) H(49) 3.165 2_755
C(140) H(50) 3.593 2_755
C(140) H(66) 3.475 2_755
C(141) H(150) 3.390 3_766
C(142) H(39) 3.398 .
C(142) H(62) 3.222 3_766
C(142) H(65) 3.036 3_766
C(143) H(62) 3.120 3_766
C(143) H(89) 3.428 3_666
C(143) H(128) 3.045 4_565
C(143) H(131) 3.446 4_565
C(144) H(47) 3.346 3_766
C(144) H(48) 2.945 3_766
C(144) H(62) 3.257 3_766
C(144) H(65) 3.109 3_766
C(145) H(48) 3.084 3_766
C(145) H(60) 3.170 4_555
C(145) H(89) 3.585 3_666
C(146) H(46) 3.477 3_766
C(146) H(48) 2.620 3_766
C(146) H(51) 3.411 4_555
C(146) H(60) 3.346 4_555
C(146) H(77) 3.473 4_555
C(147) H(23) 2.892 .
C(147) H(30) 3.358 .
C(147) H(48) 3.349 3_766
C(147) H(60) 3.228 4_555
C(147) H(77) 3.529 4_555
C(147) H(96) 3.471 3_666
C(147) H(124) 3.530 3_666
H(4) C(36) 3.283 3_766
H(4) C(37) 3.327 3_766
H(4) C(39) 3.069 3_766
H(4) H(33) 3.144 3_766
H(4) H(37) 2.237 3_766
H(4) H(38) 3.565 3_766
H(4) H(40) 3.225 3_766
H(5) C(35) 3.170 3_766
H(5) C(36) 3.107 3_766
H(5) C(37) 3.538 3_766
H(5) C(39) 3.535 3_766
H(5) H(32) 3.382 3_766
H(5) H(37) 3.075 3_766
H(5) H(40) 2.850 3_766
H(5) H(43) 3.163 3_766
H(5) H(106) 3.587 3_766
H(6) H(43) 3.200 3_766
H(7) H(140) 3.181 2_745
H(8) C(140) 3.203 2_745
H(8) H(139) 3.302 2_745
H(8) H(140) 2.345 2_745
H(9) H(140) 2.757 2_745
H(10) C(46) 3.450 3_766
H(10) H(43) 3.214 3_766
H(10) H(44) 3.121 3_766
H(10) H(45) 3.447 3_766
H(11) H(43) 3.269 3_766
H(14) H(27) 3.469 3_666
H(14) H(35) 3.218 3_666
H(15) C(121) 3.279 3_666
H(15) H(119) 2.724 3_666
H(15) H(122) 3.377 3_666
H(16) O(4) 3.184 3_666
H(16) C(30) 2.913 3_666
H(16) H(25) 2.515 3_666
H(16) H(26) 2.852 3_666
H(16) H(27) 2.888 3_666
H(16) H(135) 3.592 2_645
H(16) H(147) 3.036 3_666
H(17) C(133) 3.487 2_645
H(17) H(133) 3.423 2_645
H(17) H(135) 2.698 2_645
H(17) H(147) 2.940 3_666
H(18) C(30) 3.473 3_666
H(18) H(25) 3.221 3_666
H(18) H(26) 2.963 3_666
H(18) H(147) 3.372 3_666
H(19) C(38) 3.517 3_666
H(19) C(96) 3.543 3_666
H(19) C(119) 3.334 3_666
H(19) C(120) 3.182 3_666
H(19) C(121) 3.460 3_666
H(19) H(34) 3.578 3_666
H(19) H(35) 2.886 3_666
H(19) H(36) 3.565 3_666
H(19) H(97) 3.078 3_666
H(19) H(123) 3.261 3_666
H(20) C(120) 3.489 3_666
H(20) C(121) 3.111 3_666
H(20) C(122) 3.337 3_666
H(20) H(97) 3.519 3_666
H(20) H(119) 3.237 3_666
H(20) H(126) 3.402 3_666
H(22) H(122) 2.807 3_666
H(23) O(4) 3.319 .
H(23) C(147) 2.892 .
H(23) H(119) 3.297 3_666
H(23) H(124) 2.940 3_666
H(23) H(153) 3.311 .
H(23) H(154) 2.484 .
H(23) H(155) 2.504 .
H(25) O(4) 2.552 .
H(25) C(22) 3.265 3_666
H(25) H(16) 2.515 3_666
H(25) H(18) 3.221 3_666
H(25) H(95) 3.305 3_666
H(25) H(155) 3.463 .
H(26) C(18) 3.488 3_666
H(26) C(22) 3.219 3_666
H(26) C(120) 3.458 3_666
H(26) C(121) 3.422 3_666
H(26) C(124) 3.163 3_666
H(26) H(16) 2.852 3_666
H(26) H(18) 2.963 3_666
H(26) H(95) 3.047 3_666
H(26) H(119) 3.124 3_666
H(26) H(121) 2.899 3_666
H(26) H(122) 2.801 3_666
H(27) C(22) 3.558 3_666
H(27) H(14) 3.469 3_666
H(27) H(16) 2.888 3_666
H(27) H(122) 3.551 3_666
H(28) C(46) 3.046 3_766
H(28) H(41) 3.306 3_766
H(28) H(44) 2.319 3_766
H(28) H(45) 2.938 3_766
H(28) H(76) 3.581 4_555
H(28) H(78) 3.142 4_555
H(29) C(78) 3.159 4_555
H(29) C(125) 2.968 3_666
H(29) H(76) 2.625 4_555
H(29) H(77) 3.427 4_555
H(29) H(78) 2.961 4_555
H(29) H(124) 2.477 3_666
H(29) H(125) 3.505 3_666
H(29) H(126) 2.607 3_666
H(30) C(43) 3.403 3_766
H(30) C(46) 3.557 3_766
H(30) C(78) 3.226 4_555
H(30) C(147) 3.358 .
H(30) H(41) 2.636 3_766
H(30) H(44) 2.939 3_766
H(30) H(45) 3.489 3_766
H(30) H(76) 3.077 4_555
H(30) H(77) 3.068 4_555
H(30) H(78) 2.985 4_555
H(30) H(124) 3.313 3_666
H(30) H(153) 3.402 .
H(30) H(154) 2.584 .
H(32) H(5) 3.382 3_766
H(33) C(41) 3.458 3_766
H(33) C(42) 3.324 3_766
H(33) C(46) 3.154 3_766
H(33) H(4) 3.144 3_766
H(33) H(40) 3.439 3_766
H(33) H(45) 2.331 3_766
H(34) H(19) 3.578 3_666
H(35) H(14) 3.218 3_666
H(35) H(19) 2.886 3_666
H(36) H(19) 3.565 3_666
H(37) C(9) 2.946 3_766
H(37) C(10) 3.322 3_766
H(37) C(40) 3.366 3_766
H(37) C(41) 3.444 3_766
H(37) C(42) 3.300 3_766
H(37) C(43) 3.189 3_766
H(37) C(44) 3.168 3_766
H(37) C(45) 3.252 3_766
H(37) C(69) 3.080 3_766
H(37) H(4) 2.237 3_766
H(37) H(5) 3.075 3_766
H(37) H(64) 2.533 3_766
H(37) H(65) 2.916 3_766
H(37) H(66) 3.336 3_766
H(38) C(42) 3.077 3_766
H(38) C(43) 2.908 3_766
H(38) C(44) 3.438 3_766
H(38) C(46) 3.418 3_766
H(38) H(4) 3.565 3_766
H(38) H(41) 2.989 3_766
H(38) H(45) 2.982 3_766
H(38) H(154) 3.409 .
H(39) O(4) 2.534 .
H(39) C(69) 3.241 3_766
H(39) C(142) 3.398 .
H(39) H(64) 3.144 3_766
H(39) H(65) 2.619 3_766
H(39) H(66) 3.495 3_766
H(39) H(149) 3.086 .
H(39) H(154) 3.537 .
H(40) C(9) 3.269 3_766
H(40) C(10) 3.122 3_766
H(40) H(4) 3.225 3_766
H(40) H(5) 2.850 3_766
H(40) H(33) 3.439 3_766
H(41) C(31) 3.396 3_766
H(41) H(28) 3.306 3_766
H(41) H(30) 2.636 3_766
H(41) H(38) 2.989 3_766
H(41) H(77) 3.464 2_755
H(41) H(78) 3.545 2_755
H(41) H(154) 3.397 3_766
H(43) C(9) 3.532 3_766
H(43) C(10) 2.969 3_766
H(43) C(11) 2.908 3_766
H(43) C(12) 3.270 3_766
H(43) H(5) 3.163 3_766
H(43) H(6) 3.200 3_766
H(43) H(10) 3.214 3_766
H(43) H(11) 3.269 3_766
H(44) C(31) 3.030 3_766
H(44) H(10) 3.121 3_766
H(44) H(28) 2.319 3_766
H(44) H(30) 2.939 3_766
H(45) C(7) 3.183 3_766
H(45) C(8) 3.328 3_766
H(45) C(9) 3.487 3_766
H(45) C(10) 3.522 3_766
H(45) C(11) 3.560 3_766
H(45) C(12) 3.386 3_766
H(45) C(31) 3.493 3_766
H(45) C(37) 3.198 3_766
H(45) H(10) 3.447 3_766
H(45) H(28) 2.938 3_766
H(45) H(30) 3.489 3_766
H(45) H(33) 2.331 3_766
H(45) H(38) 2.982 3_766
H(46) C(146) 3.477 3_766
H(46) H(149) 3.547 3_766
H(46) H(150) 3.000 3_766
H(46) H(151) 3.058 3_766
H(47) C(144) 3.346 3_766
H(47) H(148) 3.346 3_766
H(47) H(149) 2.549 3_766
H(47) H(150) 3.039 3_766
H(47) H(151) 3.510 3_766
H(48) C(144) 2.945 3_766
H(48) C(145) 3.084 3_766
H(48) C(146) 2.620 3_766
H(48) C(147) 3.349 3_766
H(48) H(148) 3.309 3_766
H(48) H(149) 2.195 3_766
H(48) H(150) 2.440 3_766
H(48) H(151) 2.195 3_766
H(48) H(152) 3.547 3_766
H(48) H(154) 2.734 3_766
H(49) C(136) 3.545 2_745
H(49) C(140) 3.165 2_745
H(49) H(140) 2.754 2_745
H(49) H(141) 2.909 2_745
H(50) C(136) 3.520 2_745
H(50) C(137) 2.981 2_745
H(50) C(140) 3.593 2_745
H(50) H(137) 2.468 2_745
H(50) H(140) 2.899 2_745
H(50) H(144) 3.453 2_745
H(50) H(150) 3.313 4_554
H(50) H(152) 3.057 4_554
H(51) Cl(1) 2.853 4_554
H(51) O(5) 3.376 4_554
H(51) C(146) 3.411 4_554
H(51) H(150) 3.495 4_554
H(51) H(152) 2.600 4_554
H(51) H(156) 3.290 4_554
H(52) H(113) 3.497 2_645
H(53) C(133) 3.397 2_645
H(53) H(110) 3.261 2_645
H(53) H(133) 2.683 2_645
H(53) H(135) 3.259 2_645
H(54) H(110) 3.058 2_645
H(54) H(117) 2.699 2_645
H(54) H(133) 3.591 2_645
H(55) Cl(1) 3.212 4_554
H(55) O(5) 2.738 4_554
H(55) C(93) 3.213 2_645
H(55) H(89) 2.999 2_645
H(55) H(91) 2.826 2_645
H(55) H(92) 2.793 2_645
H(55) H(152) 3.430 4_554
H(55) H(156) 2.712 4_554
H(56) C(89) 3.558 2_645
H(56) C(90) 3.546 2_645
H(56) C(93) 3.104 2_645
H(56) C(117) 3.518 2_645
H(56) H(89) 3.194 2_645
H(56) H(91) 2.376 2_645
H(56) H(92) 3.184 2_645
H(56) H(115) 3.510 2_645
H(56) H(117) 2.714 2_645
H(57) H(91) 3.080 2_645
H(58) H(153) 3.454 4_554
H(59) C(113) 3.165 2_645
H(59) C(114) 3.566 2_645
H(59) H(89) 3.383 2_645
H(59) H(96) 3.275 2_645
H(59) H(110) 2.863 2_645
H(59) H(117) 3.279 2_645
H(60) O(5) 2.475 4_554
H(60) C(145) 3.170 4_554
H(60) C(146) 3.346 4_554
H(60) C(147) 3.228 4_554
H(60) H(89) 3.094 2_645
H(60) H(96) 3.331 2_645
H(60) H(152) 2.734 4_554
H(60) H(153) 2.601 4_554
H(60) H(155) 3.511 4_554
H(60) H(156) 3.128 4_554
H(62) C(142) 3.222 3_766
H(62) C(143) 3.120 3_766
H(62) C(144) 3.257 3_766
H(62) H(141) 3.104 2_745
H(62) H(145) 2.386 3_766
H(62) H(147) 3.458 3_766
H(62) H(148) 2.725 3_766
H(62) H(149) 3.358 3_766
H(63) H(101) 3.312 2_745
H(64) C(39) 3.268 3_766
H(64) H(37) 2.533 3_766
H(64) H(39) 3.144 3_766
H(64) H(149) 3.425 3_766
H(65) O(4) 2.897 3_766
H(65) C(39) 3.210 3_766
H(65) C(142) 3.036 3_766
H(65) C(144) 3.109 3_766
H(65) H(37) 2.916 3_766
H(65) H(39) 2.619 3_766
H(65) H(148) 3.262 3_766
H(65) H(149) 2.583 3_766
H(66) C(140) 3.475 2_745
H(66) H(37) 3.336 3_766
H(66) H(39) 3.495 3_766
H(66) H(139) 3.333 2_745
H(66) H(140) 3.584 2_745
H(66) H(141) 2.968 2_745
H(67) Cl(1) 2.963 3_766
H(67) C(132) 3.430 2_745
H(67) H(131) 2.764 2_745
H(67) H(132) 3.525 2_745
H(67) H(145) 3.197 3_766
H(67) H(148) 3.397 3_766
H(68) C(103) 3.364 2_745
H(68) C(104) 3.246 2_745
H(68) H(100) 3.566 2_745
H(68) H(101) 3.374 2_745
H(68) H(127) 3.483 2_745
H(69) C(103) 3.453 2_745
H(69) C(126) 3.335 2_745
H(69) C(127) 2.768 2_745
H(69) C(128) 3.067 2_745
H(69) C(132) 3.503 2_745
H(69) C(135) 3.549 2_745
H(69) H(100) 3.478 2_745
H(69) H(127) 2.760 2_745
H(69) H(131) 3.200 2_745
H(69) H(136) 2.775 2_745
H(69) H(145) 3.554 3_766
H(72) H(151) 3.354 4_554
H(72) H(152) 3.389 4_554
H(76) C(31) 3.240 4_554
H(76) H(28) 3.581 4_554
H(76) H(29) 2.625 4_554
H(76) H(30) 3.077 4_554
H(76) H(124) 3.339 2_645
H(76) H(125) 3.517 2_645
H(76) H(153) 3.304 4_554
H(77) C(146) 3.473 4_554
H(77) C(147) 3.529 4_554
H(77) H(29) 3.427 4_554
H(77) H(30) 3.068 4_554
H(77) H(41) 3.464 2_745
H(77) H(101) 2.825 2_745
H(77) H(151) 2.589 4_554
H(77) H(153) 3.001 4_554
H(77) H(154) 3.212 4_554
H(78) C(31) 3.210 4_554
H(78) H(28) 3.142 4_554
H(78) H(29) 2.961 4_554
H(78) H(30) 2.985 4_554
H(78) H(41) 3.545 2_745
H(78) H(101) 2.932 2_745
H(78) H(102) 3.420 2_745
H(81) C(116) 3.227 2_645
H(81) H(112) 3.167 2_645
H(81) H(113) 2.448 2_645
H(85) C(116) 3.510 2_645
H(85) C(125) 3.431 2_645
H(85) H(112) 2.844 2_645
H(85) H(113) 3.377 2_645
H(85) H(125) 2.511 2_645
H(86) C(125) 3.542 2_645
H(86) H(125) 2.799 2_645
H(87) H(125) 3.088 2_645
H(87) H(126) 3.526 2_645
H(88) C(116) 2.928 2_645
H(88) H(112) 2.894 2_645
H(88) H(113) 2.656 2_645
H(88) H(114) 2.737 2_645
H(89) O(5) 2.367 3_666
H(89) C(61) 3.529 2_655
H(89) C(143) 3.428 3_666
H(89) C(145) 3.585 3_666
H(89) H(55) 2.999 2_655
H(89) H(56) 3.194 2_655
H(89) H(59) 3.383 2_655
H(89) H(60) 3.094 2_655
H(89) H(146) 2.505 3_666
H(89) H(155) 3.408 3_666
H(89) H(156) 2.508 3_666
H(91) C(61) 2.912 2_655
H(91) H(55) 2.826 2_655
H(91) H(56) 2.376 2_655
H(91) H(57) 3.080 2_655
H(92) Cl(1) 3.263 3_666
H(92) O(5) 3.432 3_666
H(92) C(61) 3.369 2_655
H(92) C(132) 3.179 2_645
H(92) H(55) 2.793 2_655
H(92) H(56) 3.184 2_655
H(92) H(114) 3.493 2_645
H(92) H(130) 2.645 2_645
H(92) H(131) 2.839 2_645
H(92) H(146) 2.989 3_666
H(92) H(156) 2.939 3_666
H(93) C(116) 3.130 2_645
H(93) C(132) 3.308 2_645
H(93) H(112) 2.933 2_645
H(93) H(113) 3.591 2_645
H(93) H(114) 2.497 2_645
H(93) H(130) 2.428 2_645
H(93) H(131) 3.443 2_645
H(95) H(25) 3.305 3_666
H(95) H(26) 3.047 3_666
H(95) H(155) 2.680 3_666
H(96) C(147) 3.471 3_666
H(96) H(59) 3.275 2_655
H(96) H(60) 3.331 2_655
H(96) H(153) 3.279 3_666
H(96) H(155) 2.818 3_666
H(97) H(19) 3.078 3_666
H(97) H(20) 3.519 3_666
H(100) H(68) 3.566 2_755
H(100) H(69) 3.478 2_755
H(101) C(75) 3.343 2_755
H(101) C(78) 3.158 2_755
H(101) H(63) 3.312 2_755
H(101) H(68) 3.374 2_755
H(101) H(77) 2.825 2_755
H(101) H(78) 2.932 2_755
H(102) H(78) 3.420 2_755
H(106) H(5) 3.587 3_766
H(110) C(56) 3.494 2_655
H(110) C(57) 2.997 2_655
H(110) C(58) 2.901 2_655
H(110) C(59) 3.413 2_655
H(110) H(53) 3.261 2_655
H(110) H(54) 3.058 2_655
H(110) H(59) 2.863 2_655
H(112) C(84) 3.556 2_655
H(112) H(81) 3.167 2_655
H(112) H(85) 2.844 2_655
H(112) H(88) 2.894 2_655
H(112) H(93) 2.933 2_655
H(113) C(55) 3.271 2_655
H(113) C(56) 3.295 2_655
H(113) C(84) 3.107 2_655
H(113) C(88) 3.200 2_655
H(113) H(52) 3.497 2_655
H(113) H(81) 2.448 2_655
H(113) H(85) 3.377 2_655
H(113) H(88) 2.656 2_655
H(113) H(93) 3.591 2_655
H(114) C(88) 3.085 2_655
H(114) C(89) 3.307 2_655
H(114) C(93) 3.204 2_655
H(114) H(88) 2.737 2_655
H(114) H(92) 3.493 2_655
H(114) H(93) 2.497 2_655
H(115) H(56) 3.510 2_655
H(117) C(58) 3.270 2_655
H(117) H(54) 2.699 2_655
H(117) H(56) 2.714 2_655
H(117) H(59) 3.279 2_655
H(119) C(21) 3.235 3_666
H(119) C(24) 3.380 3_666
H(119) C(25) 3.143 3_666
H(119) C(26) 2.871 3_666
H(119) C(27) 2.906 3_666
H(119) C(28) 3.208 3_666
H(119) C(29) 3.397 3_666
H(119) C(30) 3.535 3_666
H(119) H(15) 2.724 3_666
H(119) H(20) 3.237 3_666
H(119) H(23) 3.297 3_666
H(119) H(26) 3.124 3_666
H(121) C(124) 3.094 3_666
H(121) H(26) 2.899 3_666
H(121) H(121) 3.048 3_666
H(121) H(122) 2.611 3_666
H(121) H(123) 3.121 3_666
H(122) C(16) 3.445 3_666
H(122) C(20) 3.526 3_666
H(122) C(21) 3.214 3_666
H(122) C(25) 2.955 3_666
H(122) C(26) 3.221 3_666
H(122) C(30) 3.346 3_666
H(122) C(124) 3.108 3_666
H(122) H(15) 3.377 3_666
H(122) H(22) 2.807 3_666
H(122) H(26) 2.801 3_666
H(122) H(27) 3.551 3_666
H(122) H(121) 2.611 3_666
H(122) H(122) 3.076 3_666
H(122) H(123) 3.135 3_666
H(123) C(19) 3.371 3_666
H(123) C(20) 3.250 3_666
H(123) C(21) 3.584 3_666
H(123) C(124) 3.547 3_666
H(123) H(19) 3.261 3_666
H(123) H(121) 3.121 3_666
H(123) H(122) 3.135 3_666
H(124) C(27) 3.182 3_666
H(124) C(28) 3.272 3_666
H(124) C(31) 3.132 3_666
H(124) C(147) 3.530 3_666
H(124) H(23) 2.940 3_666
H(124) H(29) 2.477 3_666
H(124) H(30) 3.313 3_666
H(124) H(76) 3.339 2_655
H(124) H(153) 3.082 3_666
H(124) H(155) 3.310 3_666
H(125) C(86) 2.957 2_655
H(125) H(29) 3.505 3_666
H(125) H(76) 3.517 2_655
H(125) H(85) 2.511 2_655
H(125) H(86) 2.799 2_655
H(125) H(87) 3.088 2_655
H(126) C(31) 3.458 3_666
H(126) H(20) 3.402 3_666
H(126) H(29) 2.607 3_666
H(126) H(87) 3.526 2_655
H(127) C(70) 3.466 2_755
H(127) H(68) 3.483 2_755
H(127) H(69) 2.760 2_755
H(128) C(143) 3.045 4_564
H(128) H(145) 2.901 4_564
H(128) H(146) 3.065 4_564
H(128) H(147) 2.664 4_564
H(130) C(93) 2.956 2_655
H(130) H(92) 2.645 2_655
H(130) H(93) 2.428 2_655
H(131) Cl(1) 2.829 4_564
H(131) C(70) 3.413 2_755
H(131) C(93) 3.573 2_655
H(131) C(143) 3.446 4_564
H(131) H(67) 2.764 2_755
H(131) H(69) 3.200 2_755
H(131) H(92) 2.839 2_655
H(131) H(93) 3.443 2_655
H(131) H(145) 2.815 4_564
H(131) H(146) 3.224 4_564
H(132) H(67) 3.525 2_755
H(133) C(57) 3.227 2_655
H(133) H(17) 3.423 2_655
H(133) H(53) 2.683 2_655
H(133) H(54) 3.591 2_655
H(135) C(22) 3.545 2_655
H(135) H(16) 3.592 2_655
H(135) H(17) 2.698 2_655
H(135) H(53) 3.259 2_655
H(135) H(147) 3.058 4_564
H(136) C(70) 3.576 2_755
H(136) H(69) 2.775 2_755
H(137) C(50) 3.393 2_755
H(137) H(50) 2.468 2_755
H(139) H(8) 3.302 2_755
H(139) H(66) 3.333 2_755
H(140) C(14) 2.902 2_755
H(140) C(49) 3.345 2_755
H(140) C(50) 3.423 2_755
H(140) H(7) 3.181 2_755
H(140) H(8) 2.345 2_755
H(140) H(9) 2.757 2_755
H(140) H(49) 2.754 2_755
H(140) H(50) 2.899 2_755
H(140) H(66) 3.584 2_755
H(141) C(64) 3.259 2_755
H(141) C(65) 2.774 2_755
H(141) C(66) 2.811 2_755
H(141) C(67) 3.325 2_755
H(141) C(69) 3.375 2_755
H(141) H(49) 2.909 2_755
H(141) H(62) 3.104 2_755
H(141) H(66) 2.968 2_755
H(143) H(148) 3.511 3_766
H(143) H(150) 3.344 3_766
H(144) Cl(1) 3.166 3_766
H(144) H(50) 3.453 2_755
H(144) H(148) 3.332 3_766
H(144) H(150) 2.798 3_766
H(145) Cl(1) 3.497 .
H(145) C(66) 3.283 3_766
H(145) C(128) 3.476 4_565
H(145) C(129) 3.223 4_565
H(145) C(132) 3.509 4_565
H(145) H(62) 2.386 3_766
H(145) H(67) 3.197 3_766
H(145) H(69) 3.554 3_766
H(145) H(128) 2.901 4_565
H(145) H(131) 2.815 4_565
H(146) C(89) 3.374 3_666
H(146) C(90) 2.879 3_666
H(146) H(89) 2.505 3_666
H(146) H(92) 2.989 3_666
H(146) H(128) 3.065 4_565
H(146) H(131) 3.224 4_565
H(147) C(22) 3.295 3_666
H(147) C(129) 3.260 4_565
H(147) H(16) 3.036 3_666
H(147) H(17) 2.940 3_666
H(147) H(18) 3.372 3_666
H(147) H(62) 3.458 3_766
H(147) H(128) 2.664 4_565
H(147) H(135) 3.058 4_565
H(148) Cl(1) 2.913 .
H(148) C(66) 3.173 3_766
H(148) H(47) 3.346 3_766
H(148) H(48) 3.309 3_766
H(148) H(62) 2.725 3_766
H(148) H(65) 3.262 3_766
H(148) H(67) 3.397 3_766
H(148) H(143) 3.511 3_766
H(148) H(144) 3.332 3_766
H(149) C(47) 2.780 3_766
H(149) C(69) 3.324 3_766
H(149) H(39) 3.086 .
H(149) H(46) 3.547 3_766
H(149) H(47) 2.549 3_766
H(149) H(48) 2.195 3_766
H(149) H(62) 3.358 3_766
H(149) H(64) 3.425 3_766
H(149) H(65) 2.583 3_766
H(150) Cl(1) 3.415 .
H(150) C(47) 2.984 3_766
H(150) C(50) 3.467 4_555
H(150) C(51) 3.596 4_555
H(150) C(141) 3.390 3_766
H(150) H(46) 3.000 3_766
H(150) H(47) 3.039 3_766
H(150) H(48) 2.440 3_766
H(150) H(50) 3.313 4_555
H(150) H(51) 3.495 4_555
H(150) H(143) 3.344 3_766
H(150) H(144) 2.798 3_766
H(151) C(47) 3.016 3_766
H(151) C(78) 3.558 4_555
H(151) H(46) 3.058 3_766
H(151) H(47) 3.510 3_766
H(151) H(48) 2.195 3_766
H(151) H(72) 3.354 4_555
H(151) H(77) 2.589 4_555
H(152) C(49) 3.413 4_555
H(152) C(50) 2.762 4_555
H(152) C(51) 2.496 4_555
H(152) C(52) 3.034 4_555
H(152) C(62) 3.461 4_555
H(152) H(48) 3.547 3_766
H(152) H(50) 3.057 4_555
H(152) H(51) 2.600 4_555
H(152) H(55) 3.430 4_555
H(152) H(60) 2.734 4_555
H(152) H(72) 3.389 4_555
H(153) C(62) 3.419 4_555
H(153) H(23) 3.311 .
H(153) H(30) 3.402 .
H(153) H(58) 3.454 4_555
H(153) H(60) 2.601 4_555
H(153) H(76) 3.304 4_555
H(153) H(77) 3.001 4_555
H(153) H(96) 3.279 3_666
H(153) H(124) 3.082 3_666
H(154) C(27) 3.354 .
H(154) C(31) 3.426 .
H(154) H(23) 2.484 .
H(154) H(30) 2.584 .
H(154) H(38) 3.409 .
H(154) H(39) 3.537 .
H(154) H(41) 3.397 3_766
H(154) H(48) 2.734 3_766
H(154) H(77) 3.212 4_555
H(155) C(27) 3.436 .
H(155) C(94) 3.183 3_666
H(155) H(23) 2.504 .
H(155) H(25) 3.463 .
H(155) H(60) 3.511 4_555
H(155) H(89) 3.408 3_666
H(155) H(95) 2.680 3_666
H(155) H(96) 2.818 3_666
H(155) H(124) 3.310 3_666
H(156) Cl(1) 2.323 .
H(156) C(90) 3.377 3_666
H(156) H(51) 3.290 4_555
H(156) H(55) 2.712 4_555
H(156) H(60) 3.128 4_555
H(156) H(89) 2.508 3_666
H(156) H(92) 2.939 3_666

loop_
_geom_torsion_atom_site_label_1
_geom_torsion_atom_site_label_2
_geom_torsion_atom_site_label_3
_geom_torsion_atom_site_label_4
_geom_torsion
Au(2) Au(1) Au(4) Au(3) 33.220(14)
Au(2) Au(1) Au(4) Au(5) -76.076(12)
Au(2) Au(1) Au(4) Au(6) -32.112(12)
Au(2) Au(1) Au(4) P(4) 155.30(5)
Au(4) Au(1) Au(2) Au(3) -30.025(12)
Au(4) Au(1) Au(2) Au(5) 69.508(11)
Au(4) Au(1) Au(2) Au(6) 34.085(13)
Au(4) Au(1) Au(2) P(2) -173.88(7)
Au(2) Au(1) Au(5) Au(4) 65.914(11)
Au(2) Au(1) Au(5) Au(6) 28.652(12)
Au(2) Au(1) Au(5) P(5) -158.71(9)
Au(5) Au(1) Au(2) Au(3) -99.533(15)
Au(5) Au(1) Au(2) Au(4) -69.508(11)
Au(5) Au(1) Au(2) Au(6) -35.423(14)
Au(5) Au(1) Au(2) P(2) 116.61(7)
Au(2) Au(1) P(1) C(1) -40.5(3)
Au(2) Au(1) P(1) C(16) -160.4(2)
Au(2) Au(1) P(1) C(24) 80.6(3)
P(1) Au(1) Au(2) Au(3) 93.58(6)
P(1) Au(1) Au(2) Au(4) 123.60(6)
P(1) Au(1) Au(2) Au(5) -166.89(6)
P(1) Au(1) Au(2) Au(6) 157.69(6)
P(1) Au(1) Au(2) P(2) -50.28(10)
Au(4) Au(1) Au(5) Au(2) -65.914(11)
Au(4) Au(1) Au(5) Au(6) -37.262(11)
Au(4) Au(1) Au(5) P(5) 135.38(9)
Au(5) Au(1) Au(4) Au(2) 76.076(12)
Au(5) Au(1) Au(4) Au(3) 109.297(15)
Au(5) Au(1) Au(4) Au(6) 43.964(12)
Au(5) Au(1) Au(4) P(4) -128.63(5)
Au(4) Au(1) P(1) C(1) 34.1(3)
Au(4) Au(1) P(1) C(16) -85.9(3)
Au(4) Au(1) P(1) C(24) 155.1(2)
P(1) Au(1) Au(4) Au(2) -107.27(7)
P(1) Au(1) Au(4) Au(3) -74.05(7)
P(1) Au(1) Au(4) Au(5) 176.65(7)
P(1) Au(1) Au(4) Au(6) -139.38(7)
P(1) Au(1) Au(4) P(4) 48.02(9)
Au(5) Au(1) P(1) C(1) -158.6(3)
Au(5) Au(1) P(1) C(16) 81.5(3)
Au(5) Au(1) P(1) C(24) -37.5(4)
P(1) Au(1) Au(5) Au(2) 124.7(2)
P(1) Au(1) Au(5) Au(4) -169.4(2)
P(1) Au(1) Au(5) Au(6) 153.4(2)
P(1) Au(1) Au(5) P(5) -34.0(2)
Au(1) Au(2) Au(3) Au(4) 30.999(13)
Au(1) Au(2) Au(3) Au(6) 106.540(15)
Au(1) Au(2) Au(3) P(3) -91.28(9)
Au(1) Au(2) Au(4) Au(3) -147.347(13)
Au(1) Au(2) Au(4) Au(5) 66.304(11)
Au(1) Au(2) Au(4) Au(6) 145.313(14)
Au(1) Au(2) Au(4) P(4) -98.84(15)
Au(1) Au(2) Au(5) Au(4) -74.535(12)
Au(1) Au(2) Au(5) Au(6) -145.478(14)
Au(1) Au(2) Au(5) P(5) 154.70(11)
Au(1) Au(2) Au(6) Au(3) -102.104(16)
Au(1) Au(2) Au(6) Au(4) -33.647(13)
Au(1) Au(2) Au(6) Au(5) 31.616(13)
Au(1) Au(2) Au(6) P(6) 119.65(8)
Au(1) Au(2) P(2) C(8) 90.9(4)
Au(1) Au(2) P(2) C(32) -38.1(4)
Au(1) Au(2) P(2) C(40) -154.6(4)
Au(3) Au(2) Au(4) Au(1) 147.347(13)
Au(3) Au(2) Au(4) Au(5) -146.349(14)
Au(3) Au(2) Au(4) Au(6) -67.341(11)
Au(3) Au(2) Au(4) P(4) 48.50(15)
Au(4) Au(2) Au(3) Au(6) 75.541(11)
Au(4) Au(2) Au(3) P(3) -122.28(9)
Au(3) Au(2) Au(5) Au(1) 104.789(15)
Au(3) Au(2) Au(5) Au(4) 30.254(12)
Au(3) Au(2) Au(5) Au(6) -40.689(12)
Au(3) Au(2) Au(5) P(5) -100.51(11)
Au(5) Au(2) Au(3) Au(4) -30.266(12)
Au(5) Au(2) Au(3) Au(6) 45.275(12)
Au(5) Au(2) Au(3) P(3) -152.54(9)
Au(3) Au(2) Au(6) Au(4) 68.457(11)
Au(3) Au(2) Au(6) Au(5) 133.720(12)
Au(3) Au(2) Au(6) P(6) -138.25(8)
Au(6) Au(2) Au(3) Au(4) -75.541(11)
Au(6) Au(2) Au(3) P(3) 162.18(9)
Au(3) Au(2) P(2) C(8) -44.1(4)
Au(3) Au(2) P(2) C(32) -173.1(4)
Au(3) Au(2) P(2) C(40) 70.3(4)
P(2) Au(2) Au(3) Au(4) 162.67(9)
P(2) Au(2) Au(3) Au(6) -121.79(9)
P(2) Au(2) Au(3) P(3) 40.40(13)
Au(4) Au(2) Au(5) Au(1) 74.535(12)
Au(4) Au(2) Au(5) Au(6) -70.943(12)
Au(4) Au(2) Au(5) P(5) -130.77(11)
Au(5) Au(2) Au(4) Au(1) -66.304(11)
Au(5) Au(2) Au(4) Au(3) 146.349(14)
Au(5) Au(2) Au(4) Au(6) 79.008(11)
Au(5) Au(2) Au(4) P(4) -165.15(15)
Au(4) Au(2) Au(6) Au(3) -68.457(11)
Au(4) Au(2) Au(6) Au(5) 65.263(10)
Au(4) Au(2) Au(6) P(6) 153.30(8)
Au(6) Au(2) Au(4) Au(1) -145.313(14)
Au(6) Au(2) Au(4) Au(3) 67.341(11)
Au(6) Au(2) Au(4) Au(5) -79.008(11)
Au(6) Au(2) Au(4) P(4) 115.84(15)
Au(4) Au(2) P(2) C(8) 71.5(5)
Au(4) Au(2) P(2) C(32) -57.5(5)
Au(4) Au(2) P(2) C(40) -174.0(4)
P(2) Au(2) Au(4) Au(1) 21.6(2)
P(2) Au(2) Au(4) Au(3) -125.8(2)
P(2) Au(2) Au(4) Au(5) 87.9(2)
P(2) Au(2) Au(4) Au(6) 166.9(2)
P(2) Au(2) Au(4) P(4) -77.3(3)
Au(5) Au(2) Au(6) Au(3) -133.720(12)
Au(5) Au(2) Au(6) Au(4) -65.263(10)
Au(5) Au(2) Au(6) P(6) 88.03(8)
Au(6) Au(2) Au(5) Au(1) 145.478(14)
Au(6) Au(2) Au(5) Au(4) 70.943(12)
Au(6) Au(2) Au(5) P(5) -59.82(11)
Au(5) Au(2) P(2) C(8) 149.8(4)
Au(5) Au(2) P(2) C(32) 20.8(4)
Au(5) Au(2) P(2) C(40) -95.7(4)
P(2) Au(2) Au(5) Au(1) -86.59(8)
P(2) Au(2) Au(5) Au(4) -161.13(8)
P(2) Au(2) Au(5) Au(6) 127.93(8)
P(2) Au(2) Au(5) P(5) 68.11(14)
Au(6) Au(2) P(2) C(8) -124.5(4)
Au(6) Au(2) P(2) C(32) 106.5(4)
Au(6) Au(2) P(2) C(40) -10.1(4)
P(2) Au(2) Au(6) Au(3) 116.58(10)
P(2) Au(2) Au(6) Au(4) -174.97(10)
P(2) Au(2) Au(6) Au(5) -109.70(10)
P(2) Au(2) Au(6) P(6) -21.67(13)
Au(2) Au(3) Au(4) Au(1) -32.109(13)
Au(2) Au(3) Au(4) Au(5) 34.975(15)
Au(2) Au(3) Au(4) Au(6) 68.701(12)
Au(2) Au(3) Au(4) P(4) -163.78(5)
Au(2) Au(3) Au(6) Au(4) -66.152(11)
Au(2) Au(3) Au(6) Au(5) -39.963(11)
Au(2) Au(3) Au(6) P(6) 141.42(8)
Au(2) Au(3) P(3) C(48) 48.0(3)
Au(2) Au(3) P(3) C(63) -70.0(4)
Au(2) Au(3) P(3) C(71) 174.6(3)
Au(4) Au(3) Au(6) Au(2) 66.152(11)
Au(4) Au(3) Au(6) Au(5) 26.189(12)
Au(4) Au(3) Au(6) P(6) -152.43(8)
Au(6) Au(3) Au(4) Au(1) -100.811(15)
Au(6) Au(3) Au(4) Au(2) -68.701(12)
Au(6) Au(3) Au(4) Au(5) -33.726(16)
Au(6) Au(3) Au(4) P(4) 127.52(5)
Au(4) Au(3) P(3) C(48) -45.2(3)
Au(4) Au(3) P(3) C(63) -163.2(4)
Au(4) Au(3) P(3) C(71) 81.4(3)
P(3) Au(3) Au(4) Au(1) 103.40(10)
P(3) Au(3) Au(4) Au(2) 135.51(10)
P(3) Au(3) Au(4) Au(5) 170.49(10)
P(3) Au(3) Au(4) Au(6) -155.79(10)
P(3) Au(3) Au(4) P(4) -28.27(12)
Au(6) Au(3) P(3) C(48) -168.8(3)
Au(6) Au(3) P(3) C(63) 73.3(4)
Au(6) Au(3) P(3) C(71) -42.2(4)
P(3) Au(3) Au(6) Au(2) -155.66(14)
P(3) Au(3) Au(6) Au(4) 138.19(14)
P(3) Au(3) Au(6) Au(5) 164.38(14)
P(3) Au(3) Au(6) P(6) -14.24(16)
Au(1) Au(4) Au(5) Au(2) 70.591(12)
Au(1) Au(4) Au(5) Au(6) 136.345(12)
Au(1) Au(4) Au(5) P(5) -142.93(8)
Au(1) Au(4) Au(6) Au(2) 32.596(13)
Au(1) Au(4) Au(6) Au(3) 109.296(15)
Au(1) Au(4) Au(6) Au(5) -39.376(12)
Au(1) Au(4) Au(6) P(6) -111.21(12)
Au(1) Au(4) P(4) C(55) -42.3(2)
Au(1) Au(4) P(4) C(79) -167.9(3)
Au(1) Au(4) P(4) C(87) 74.5(3)
Au(2) Au(4) Au(5) Au(1) -70.591(12)
Au(2) Au(4) Au(5) Au(6) 65.754(11)
Au(2) Au(4) Au(5) P(5) 146.48(8)
Au(2) Au(4) Au(6) Au(3) 76.701(13)
Au(2) Au(4) Au(6) Au(5) -71.972(12)
Au(2) Au(4) Au(6) P(6) -143.80(12)
Au(2) Au(4) P(4) C(55) 44.3(3)
Au(2) Au(4) P(4) C(79) -81.3(3)
Au(2) Au(4) P(4) C(87) 161.1(3)
Au(3) Au(4) Au(5) Au(1) -105.628(17)
Au(3) Au(4) Au(5) Au(2) -35.037(15)
Au(3) Au(4) Au(5) Au(6) 30.717(14)
Au(3) Au(4) Au(5) P(5) 111.44(8)
Au(3) Au(4) Au(6) Au(2) -76.701(13)
Au(3) Au(4) Au(6) Au(5) -148.673(15)
Au(3) Au(4) Au(6) P(6) 139.50(12)
Au(3) Au(4) P(4) C(55) 87.7(2)
Au(3) Au(4) P(4) C(79) -37.9(3)
Au(3) Au(4) P(4) C(87) -155.5(3)
Au(5) Au(4) Au(6) Au(2) 71.972(12)
Au(5) Au(4) Au(6) Au(3) 148.673(15)
Au(5) Au(4) Au(6) P(6) -71.83(12)
Au(6) Au(4) Au(5) Au(1) -136.345(12)
Au(6) Au(4) Au(5) Au(2) -65.754(11)
Au(6) Au(4) Au(5) P(5) 80.72(8)
Au(5) Au(4) P(4) C(55) -116.2(2)
Au(5) Au(4) P(4) C(79) 118.2(3)
Au(5) Au(4) P(4) C(87) 0.6(3)
P(4) Au(4) Au(5) Au(1) 101.59(8)
P(4) Au(4) Au(5) Au(2) 172.19(8)
P(4) Au(4) Au(5) Au(6) -122.06(8)
P(4) Au(4) Au(5) P(5) -41.34(11)
Au(6) Au(4) P(4) C(55) 146.3(2)
Au(6) Au(4) P(4) C(79) 20.7(3)
Au(6) Au(4) P(4) C(87) -96.9(3)
P(4) Au(4) Au(6) Au(2) -155.48(6)
P(4) Au(4) Au(6) Au(3) -78.78(6)
P(4) Au(4) Au(6) Au(5) 132.54(6)
P(4) Au(4) Au(6) P(6) 60.72(13)
Au(1) Au(5) Au(6) Au(2) -30.767(12)
Au(1) Au(5) Au(6) Au(3) 11.820(17)
Au(1) Au(5) Au(6) Au(4) 39.549(12)
Au(1) Au(5) Au(6) P(6) -169.16(5)
Au(1) Au(5) P(5) C(95) 106.9(3)
Au(1) Au(5) P(5) C(110) -120.1(2)
Au(1) Au(5) P(5) C(118) -9.0(3)
Au(2) Au(5) Au(6) Au(3) 42.587(13)
Au(2) Au(5) Au(6) Au(4) 70.316(11)
Au(2) Au(5) Au(6) P(6) -138.39(5)
Au(2) Au(5) P(5) C(95) -33.0(3)
Au(2) Au(5) P(5) C(110) 100.1(2)
Au(2) Au(5) P(5) C(118) -148.9(2)
Au(4) Au(5) Au(6) Au(2) -70.316(11)
Au(4) Au(5) Au(6) Au(3) -27.729(12)
Au(4) Au(5) Au(6) P(6) 151.29(5)
Au(4) Au(5) P(5) C(95) -141.4(3)
Au(4) Au(5) P(5) C(110) -8.3(2)
Au(4) Au(5) P(5) C(118) 102.7(2)
Au(6) Au(5) P(5) C(95) -80.6(3)
Au(6) Au(5) P(5) C(110) 52.5(2)
Au(6) Au(5) P(5) C(118) 163.6(2)
P(5) Au(5) Au(6) Au(2) 153.67(5)
P(5) Au(5) Au(6) Au(3) -163.75(5)
P(5) Au(5) Au(6) Au(4) -136.02(5)
P(5) Au(5) Au(6) P(6) 15.28(7)
Au(2) Au(6) P(6) C(102) 4.0(3)
Au(2) Au(6) P(6) C(126) -122.6(4)
Au(2) Au(6) P(6) C(134) 118.1(2)
Au(3) Au(6) P(6) C(102) -109.5(3)
Au(3) Au(6) P(6) C(126) 123.9(4)
Au(3) Au(6) P(6) C(134) 4.6(3)
Au(4) Au(6) P(6) C(102) 129.3(3)
Au(4) Au(6) P(6) C(126) 2.7(4)
Au(4) Au(6) P(6) C(134) -116.7(2)
Au(5) Au(6) P(6) C(102) 71.9(3)
Au(5) Au(6) P(6) C(126) -54.7(4)
Au(5) Au(6) P(6) C(134) -174.0(2)
Au(1) P(1) C(1) C(2) -117.4(7)
Au(1) P(1) C(1) C(6) 64.2(8)
Au(1) P(1) C(16) C(17) 15.9(7)
Au(1) P(1) C(16) C(21) -164.3(6)
Au(1) P(1) C(24) C(25) 46.9(7)
Au(1) P(1) C(24) C(29) -137.9(6)
C(1) P(1) C(16) C(17) -108.5(7)
C(1) P(1) C(16) C(21) 71.4(8)
C(16) P(1) C(1) C(2) 6.5(8)
C(16) P(1) C(1) C(6) -171.9(8)
C(1) P(1) C(24) C(25) 172.5(6)
C(1) P(1) C(24) C(29) -12.3(8)
C(24) P(1) C(1) C(2) 115.7(7)
C(24) P(1) C(1) C(6) -62.7(9)
C(16) P(1) C(24) C(25) -77.0(7)
C(16) P(1) C(24) C(29) 98.2(7)
C(24) P(1) C(16) C(17) 141.6(7)
C(24) P(1) C(16) C(21) -38.6(8)
Au(2) P(2) C(8) C(7) -43.1(13)
Au(2) P(2) C(8) C(9) 130.2(11)
Au(2) P(2) C(32) C(33) -36.0(9)
Au(2) P(2) C(32) C(37) 148.3(8)
Au(2) P(2) C(40) C(41) 139.5(9)
Au(2) P(2) C(40) C(45) -35.9(10)
C(8) P(2) C(32) C(33) -169.4(8)
C(8) P(2) C(32) C(37) 15.0(11)
C(32) P(2) C(8) C(7) 89.1(12)
C(32) P(2) C(8) C(9) -97.6(12)
C(8) P(2) C(40) C(41) -96.7(11)
C(8) P(2) C(40) C(45) 88.0(11)
C(40) P(2) C(8) C(7) -159.6(12)
C(40) P(2) C(8) C(9) 13.7(14)
C(32) P(2) C(40) C(41) 16.7(11)
C(32) P(2) C(40) C(45) -158.7(9)
C(40) P(2) C(32) C(33) 81.1(9)
C(40) P(2) C(32) C(37) -94.5(10)
Au(3) P(3) C(48) C(49) -126.4(9)
Au(3) P(3) C(48) C(53) 56.9(11)
Au(3) P(3) C(63) C(64) 41.3(8)
Au(3) P(3) C(63) C(68) -136.4(7)
Au(3) P(3) C(71) C(72) 42.9(9)
Au(3) P(3) C(71) C(76) -146.9(8)
C(48) P(3) C(63) C(64) -83.8(8)
C(48) P(3) C(63) C(68) 98.6(9)
C(63) P(3) C(48) C(49) -7.3(12)
C(63) P(3) C(48) C(53) 176.1(10)
C(48) P(3) C(71) C(72) 174.7(8)
C(48) P(3) C(71) C(76) -15.1(10)
C(71) P(3) C(48) C(49) 101.4(10)
C(71) P(3) C(48) C(53) -75.3(10)
C(63) P(3) C(71) C(72) -75.0(9)
C(63) P(3) C(71) C(76) 95.2(9)
C(71) P(3) C(63) C(64) 165.8(8)
C(71) P(3) C(63) C(68) -11.9(9)
Au(4) P(4) C(55) C(54) -78.6(7)
Au(4) P(4) C(55) C(56) 98.0(6)
Au(4) P(4) C(79) C(80) -41.0(7)
Au(4) P(4) C(79) C(84) 142.8(6)
Au(4) P(4) C(87) C(88) 153.6(6)
Au(4) P(4) C(87) C(92) -23.9(7)
C(55) P(4) C(79) C(80) -167.9(6)
C(55) P(4) C(79) C(84) 16.0(8)
C(79) P(4) C(55) C(54) 50.6(8)
C(79) P(4) C(55) C(56) -132.8(6)
C(55) P(4) C(87) C(88) -85.3(7)
C(55) P(4) C(87) C(92) 97.2(7)
C(87) P(4) C(55) C(54) 159.8(7)
C(87) P(4) C(55) C(56) -23.7(7)
C(79) P(4) C(87) C(88) 28.4(7)
C(79) P(4) C(87) C(92) -149.0(6)
C(87) P(4) C(79) C(80) 81.9(7)
C(87) P(4) C(79) C(84) -94.3(7)
Au(5) P(5) C(95) C(96) -131.4(6)
Au(5) P(5) C(95) C(100) 41.6(8)
Au(5) P(5) C(110) C(111) -173.0(5)
Au(5) P(5) C(110) C(115) 17.2(6)
Au(5) P(5) C(118) C(119) 31.8(7)
Au(5) P(5) C(118) C(123) -145.4(6)
C(95) P(5) C(110) C(111) -35.3(7)
C(95) P(5) C(110) C(115) 155.0(6)
C(110) P(5) C(95) C(96) 93.2(8)
C(110) P(5) C(95) C(100) -93.9(7)
C(95) P(5) C(118) C(119) -94.3(7)
C(95) P(5) C(118) C(123) 88.5(7)
C(118) P(5) C(95) C(96) -16.2(8)
C(118) P(5) C(95) C(100) 156.8(7)
C(110) P(5) C(118) C(119) 151.6(6)
C(110) P(5) C(118) C(123) -25.6(8)
C(118) P(5) C(110) C(111) 75.5(6)
C(118) P(5) C(110) C(115) -94.3(6)
Au(6) P(6) C(102) C(101) -61.9(8)
Au(6) P(6) C(102) C(103) 118.5(7)
Au(6) P(6) C(126) C(127) 117.7(7)
Au(6) P(6) C(126) C(131) -66.1(9)
Au(6) P(6) C(134) C(135) 155.7(6)
Au(6) P(6) C(134) C(139) -27.2(7)
C(102) P(6) C(126) C(127) -12.8(9)
C(102) P(6) C(126) C(131) 163.4(8)
C(126) P(6) C(102) C(101) 74.9(8)
C(126) P(6) C(102) C(103) -104.7(8)
C(102) P(6) C(134) C(135) -84.5(7)
C(102) P(6) C(134) C(139) 92.6(7)
C(134) P(6) C(102) C(101) -177.1(7)
C(134) P(6) C(102) C(103) 3.3(8)
C(126) P(6) C(134) C(135) 23.7(8)
C(126) P(6) C(134) C(139) -159.2(7)
C(134) P(6) C(126) C(127) -121.7(8)
C(134) P(6) C(126) C(131) 54.6(8)
C(6) O(1) C(7) C(8) 171.3(10)
C(6) O(1) C(7) C(12) -7.7(17)
C(7) O(1) C(6) C(1) 176.8(9)
C(7) O(1) C(6) C(5) -1.0(15)
C(53) O(2) C(54) C(55) 160.4(7)
C(53) O(2) C(54) C(59) -22.5(11)
C(54) O(2) C(53) C(48) -157.4(9)
C(54) O(2) C(53) C(52) 25.9(13)
C(100) O(3) C(101) C(102) -155.0(8)
C(100) O(3) C(101) C(106) 24.0(13)
C(101) O(3) C(100) C(95) 164.5(8)
C(101) O(3) C(100) C(99) -17.9(12)
P(1) C(1) C(2) C(3) -175.9(8)
P(1) C(1) C(6) O(1) -8.6(13)
P(1) C(1) C(6) C(5) 169.3(8)
C(2) C(1) C(6) O(1) 173.0(8)
C(2) C(1) C(6) C(5) -9.1(14)
C(6) C(1) C(2) C(3) 2.6(14)
C(1) C(2) C(3) C(4) 3.0(17)
C(2) C(3) C(4) C(5) -2(2)
C(3) C(4) C(5) C(6) -4.4(19)
C(3) C(4) C(5) C(13) 172.4(12)
C(4) C(5) C(6) O(1) -172.1(10)
C(4) C(5) C(6) C(1) 10.1(17)
C(4) C(5) C(13) C(12) 171.8(12)
C(4) C(5) C(13) C(14) 52.1(16)
C(4) C(5) C(13) C(15) -65.6(16)
C(6) C(5) C(13) C(12) -11.5(17)
C(6) C(5) C(13) C(14) -131.2(13)
C(6) C(5) C(13) C(15) 111.1(13)
C(13) C(5) C(6) O(1) 11.1(17)
C(13) C(5) C(6) C(1) -166.6(10)
O(1) C(7) C(8) P(2) -14.2(18)
O(1) C(7) C(8) C(9) 172.5(13)
O(1) C(7) C(12) C(11) -173.8(14)
O(1) C(7) C(12) C(13) 6(2)
C(8) C(7) C(12) C(11) 7(2)
C(8) C(7) C(12) C(13) -172.9(13)
C(12) C(7) C(8) P(2) 164.8(11)
C(12) C(7) C(8) C(9) -8(2)
P(2) C(8) C(9) C(10) -173.6(14)
C(7) C(8) C(9) C(10) 0(2)
C(8) C(9) C(10) C(11) 9(2)
C(9) C(10) C(11) C(12) -11(2)
C(10) C(11) C(12) C(7) 2(2)
C(10) C(11) C(12) C(13) -177.5(16)
C(7) C(12) C(13) C(5) 3(2)
C(7) C(12) C(13) C(14) 123.3(15)
C(7) C(12) C(13) C(15) -117.4(15)
C(11) C(12) C(13) C(5) -176.9(14)
C(11) C(12) C(13) C(14) -56.8(18)
C(11) C(12) C(13) C(15) 62.5(18)
P(1) C(16) C(17) C(18) 178.1(7)
P(1) C(16) C(21) C(20) -179.0(7)
C(17) C(16) C(21) C(20) 0.9(14)
C(21) C(16) C(17) C(18) -1.7(13)
C(16) C(17) C(18) C(19) 1.1(14)
C(16) C(17) C(18) C(22) -178.5(9)
C(17) C(18) C(19) C(20) 0.4(12)
C(22) C(18) C(19) C(20) 179.9(8)
C(18) C(19) C(20) C(21) -1.2(16)
C(18) C(19) C(20) C(23) -180.0(9)
C(19) C(20) C(21) C(16) 0.6(14)
C(23) C(20) C(21) C(16) 179.3(10)
P(1) C(24) C(25) C(26) 172.2(7)
P(1) C(24) C(29) C(28) -175.6(7)
C(25) C(24) C(29) C(28) -0.6(12)
C(29) C(24) C(25) C(26) -3.2(13)
C(24) C(25) C(26) C(27) 3.7(14)
C(24) C(25) C(26) C(30) -174.9(9)
C(25) C(26) C(27) C(28) -0.5(13)
C(30) C(26) C(27) C(28) 178.1(10)
C(26) C(27) C(28) C(29) -3.1(15)
C(26) C(27) C(28) C(31) -179.9(8)
C(27) C(28) C(29) C(24) 3.7(14)
C(31) C(28) C(29) C(24) -179.5(9)
P(2) C(32) C(33) C(34) -174.2(9)
P(2) C(32) C(37) C(36) 175.4(9)
C(33) C(32) C(37) C(36) -0.3(12)
C(37) C(32) C(33) C(34) 1.7(17)
C(32) C(33) C(34) C(35) -1.3(18)
C(32) C(33) C(34) C(38) 178.4(11)
C(33) C(34) C(35) C(36) -0.5(15)
C(38) C(34) C(35) C(36) 179.7(9)
C(34) C(35) C(36) C(37) 2(2)
C(34) C(35) C(36) C(39) -179.4(12)
C(35) C(36) C(37) C(32) -1.5(19)
C(39) C(36) C(37) C(32) 179.8(8)
P(2) C(40) C(41) C(42) -178.9(9)
P(2) C(40) C(45) C(44) 178.3(11)
C(41) C(40) C(45) C(44) 3(2)
C(45) C(40) C(41) C(42) -3.7(18)
C(40) C(41) C(42) C(43) 4(2)
C(40) C(41) C(42) C(46) -175.9(13)
C(41) C(42) C(43) C(44) -3(2)
C(46) C(42) C(43) C(44) 176.5(15)
C(42) C(43) C(44) C(45) 2(2)
C(42) C(43) C(44) C(47) -176.8(15)
C(43) C(44) C(45) C(40) -2(2)
C(47) C(44) C(45) C(40) 177.1(14)
P(3) C(48) C(49) C(50) -177.8(11)
P(3) C(48) C(53) O(2) -5.4(15)
P(3) C(48) C(53) C(52) 171.3(8)
C(49) C(48) C(53) O(2) 177.9(10)
C(49) C(48) C(53) C(52) -5.4(17)
C(53) C(48) C(49) C(50) -1.0(15)
C(48) C(49) C(50) C(51) 5(2)
C(49) C(50) C(51) C(52) -3(2)
C(50) C(51) C(52) C(53) -3.2(18)
C(50) C(51) C(52) C(60) 174.4(11)
C(51) C(52) C(53) O(2) -175.9(10)
C(51) C(52) C(53) C(48) 7.6(17)
C(51) C(52) C(60) C(59) 144.8(11)
C(51) C(52) C(60) C(61) 17.8(15)
C(51) C(52) C(60) C(62) -100.8(12)
C(53) C(52) C(60) C(59) -37.6(13)
C(53) C(52) C(60) C(61) -164.6(10)
C(53) C(52) C(60) C(62) 76.9(11)
C(60) C(52) C(53) O(2) 6.4(15)
C(60) C(52) C(53) C(48) -170.2(10)
O(2) C(54) C(55) P(4) 1.4(11)
O(2) C(54) C(55) C(56) -175.1(7)
O(2) C(54) C(59) C(58) 172.7(7)
O(2) C(54) C(59) C(60) -13.0(12)
C(55) C(54) C(59) C(58) -10.4(13)
C(55) C(54) C(59) C(60) 163.9(8)
C(59) C(54) C(55) P(4) -175.6(7)
C(59) C(54) C(55) C(56) 7.8(12)
P(4) C(55) C(56) C(57) -176.0(6)
C(54) C(55) C(56) C(57) 0.8(12)
C(55) C(56) C(57) C(58) -6.6(12)
C(56) C(57) C(58) C(59) 4.0(13)
C(57) C(58) C(59) C(54) 4.3(13)
C(57) C(58) C(59) C(60) -169.8(8)
C(54) C(59) C(60) C(52) 41.4(11)
C(54) C(59) C(60) C(61) 167.6(8)
C(54) C(59) C(60) C(62) -73.3(9)
C(58) C(59) C(60) C(52) -144.6(9)
C(58) C(59) C(60) C(61) -18.4(13)
C(58) C(59) C(60) C(62) 100.7(10)
P(3) C(63) C(64) C(65) -179.6(7)
P(3) C(63) C(68) C(67) 176.7(8)
C(64) C(63) C(68) C(67) -0.8(14)
C(68) C(63) C(64) C(65) -2.0(16)
C(63) C(64) C(65) C(66) 3.7(17)
C(63) C(64) C(65) C(69) 178.9(12)
C(64) C(65) C(66) C(67) -2.7(19)
C(69) C(65) C(66) C(67) -177.8(13)
C(65) C(66) C(67) C(68) -0.1(16)
C(65) C(66) C(67) C(70) 179.7(10)
C(66) C(67) C(68) C(63) 1.8(16)
C(70) C(67) C(68) C(63) -178.0(11)
P(3) C(71) C(72) C(73) 168.6(9)
P(3) C(71) C(76) C(75) -167.8(10)
C(72) C(71) C(76) C(75) 2.4(17)
C(76) C(71) C(72) C(73) -2.0(16)
C(71) C(72) C(73) C(74) 1.1(18)
C(71) C(72) C(73) C(77) -178.1(12)
C(72) C(73) C(74) C(75) -0.5(15)
C(77) C(73) C(74) C(75) 178.7(14)
C(73) C(74) C(75) C(76) 1.0(18)
C(73) C(74) C(75) C(78) 179.2(13)
C(74) C(75) C(76) C(71) -2(2)
C(78) C(75) C(76) C(71) 179.9(10)
P(4) C(79) C(80) C(81) -173.1(8)
P(4) C(79) C(84) C(83) 174.2(7)
C(80) C(79) C(84) C(83) -1.8(14)
C(84) C(79) C(80) C(81) 3.2(14)
C(79) C(80) C(81) C(82) -1.2(17)
C(79) C(80) C(81) C(85) 178.2(11)
C(80) C(81) C(82) C(83) -2.1(19)
C(85) C(81) C(82) C(83) 178.5(13)
C(81) C(82) C(83) C(84) 3.4(19)
C(81) C(82) C(83) C(86) -177.4(12)
C(82) C(83) C(84) C(79) -1.3(15)
C(86) C(83) C(84) C(79) 179.4(10)
P(4) C(87) C(88) C(89) 179.6(6)
P(4) C(87) C(92) C(91) -179.4(7)
C(88) C(87) C(92) C(91) 3.1(13)
C(92) C(87) C(88) C(89) -3.0(12)
C(87) C(88) C(89) C(90) 1.7(13)
C(87) C(88) C(89) C(93) 177.3(8)
C(88) C(89) C(90) C(91) -0.3(12)
C(93) C(89) C(90) C(91) -175.9(9)
C(89) C(90) C(91) C(92) 0.4(13)
C(89) C(90) C(91) C(94) 176.6(10)
C(90) C(91) C(92) C(87) -1.8(14)
C(94) C(91) C(92) C(87) -178.0(9)
P(5) C(95) C(96) C(97) 171.7(8)
P(5) C(95) C(100) O(3) 11.2(11)
P(5) C(95) C(100) C(99) -166.5(7)
C(96) C(95) C(100) O(3) -176.0(8)
C(96) C(95) C(100) C(99) 6.3(13)
C(100) C(95) C(96) C(97) -1.4(15)
C(95) C(96) C(97) C(98) -2.1(18)
C(96) C(97) C(98) C(99) 0.6(15)
C(97) C(98) C(99) C(100) 4.3(17)
C(97) C(98) C(99) C(107) -168.3(12)
C(98) C(99) C(100) O(3) 174.6(9)
C(98) C(99) C(100) C(95) -7.8(15)
C(98) C(99) C(107) C(106) -153.6(11)
C(98) C(99) C(107) C(108) -26.5(17)
C(98) C(99) C(107) C(109) 88.8(14)
C(100) C(99) C(107) C(106) 33.8(14)
C(100) C(99) C(107) C(108) 160.8(11)
C(100) C(99) C(107) C(109) -83.9(13)
C(107) C(99) C(100) O(3) -12.5(14)
C(107) C(99) C(100) C(95) 165.1(9)
O(3) C(101) C(102) P(6) 1.3(12)
O(3) C(101) C(102) C(103) -179.1(8)
O(3) C(101) C(106) C(105) 179.5(9)
O(3) C(101) C(106) C(107) 1.5(17)
C(102) C(101) C(106) C(105) -1.6(16)
C(102) C(101) C(106) C(107) -179.7(9)
C(106) C(101) C(102) P(6) -177.6(8)
C(106) C(101) C(102) C(103) 2.0(15)
P(6) C(102) C(103) C(104) 178.5(8)
C(101) C(102) C(103) C(104) -1.1(15)
C(102) C(103) C(104) C(105) -0.0(17)
C(103) C(104) C(105) C(106) 0.4(16)
C(104) C(105) C(106) C(101) 0.4(15)
C(104) C(105) C(106) C(107) 178.4(13)
C(101) C(106) C(107) C(99) -28.5(16)
C(101) C(106) C(107) C(108) -154.8(12)
C(101) C(106) C(107) C(109) 86.9(14)
C(105) C(106) C(107) C(99) 153.6(12)
C(105) C(106) C(107) C(108) 27.3(18)
C(105) C(106) C(107) C(109) -91.0(15)
P(5) C(110) C(111) C(112) -166.9(6)
P(5) C(110) C(115) C(114) 168.1(6)
C(111) C(110) C(115) C(114) -1.5(11)
C(115) C(110) C(111) C(112) 2.5(11)
C(110) C(111) C(112) C(113) -1.1(11)
C(110) C(111) C(112) C(116) 178.1(7)
C(111) C(112) C(113) C(114) -1.2(12)
C(116) C(112) C(113) C(114) 179.6(8)
C(112) C(113) C(114) C(115) 2.1(12)
C(112) C(113) C(114) C(117) -177.2(8)
C(113) C(114) C(115) C(110) -0.7(11)
C(117) C(114) C(115) C(110) 178.5(8)
P(5) C(118) C(119) C(120) -177.9(7)
P(5) C(118) C(123) C(122) 178.6(7)
C(119) C(118) C(123) C(122) 1.4(13)
C(123) C(118) C(119) C(120) -0.6(12)
C(118) C(119) C(120) C(121) -0.5(11)
C(118) C(119) C(120) C(124) 178.6(8)
C(119) C(120) C(121) C(122) 0.7(14)
C(124) C(120) C(121) C(122) -178.4(9)
C(120) C(121) C(122) C(123) 0.1(11)
C(120) C(121) C(122) C(125) 177.7(9)
C(121) C(122) C(123) C(118) -1.2(14)
C(125) C(122) C(123) C(118) -178.7(9)
P(6) C(126) C(127) C(128) 175.7(9)
P(6) C(126) C(131) C(130) -173.7(9)
C(127) C(126) C(131) C(130) 2.5(16)
C(131) C(126) C(127) C(128) -0.4(14)
C(126) C(127) C(128) C(129) -1.2(18)
C(126) C(127) C(128) C(132) 178.2(12)
C(127) C(128) C(129) C(130) 1(2)
C(132) C(128) C(129) C(130) -178.4(13)
C(128) C(129) C(130) C(131) 0.9(19)
C(128) C(129) C(130) C(133) 178.8(13)
C(129) C(130) C(131) C(126) -2.6(17)
C(133) C(130) C(131) C(126) 179.6(11)
P(6) C(134) C(135) C(136) 179.5(7)
P(6) C(134) C(139) C(138) -177.7(7)
C(135) C(134) C(139) C(138) -0.5(13)
C(139) C(134) C(135) C(136) 2.5(13)
C(134) C(135) C(136) C(137) -3.3(14)
C(134) C(135) C(136) C(140) 178.0(9)
C(135) C(136) C(137) C(138) 2.3(15)
C(140) C(136) C(137) C(138) -179.1(10)
C(136) C(137) C(138) C(139) -0.4(12)
C(136) C(137) C(138) C(141) -177.5(10)
C(137) C(138) C(139) C(134) -0.5(14)
C(141) C(138) C(139) C(134) 176.6(9)
O(4) C(142) C(144) C(145) -95(2)
C(143) C(142) C(144) C(145) 94.2(15)
C(142) C(144) C(145) O(5) -60.3(15)
C(142) C(144) C(145) C(146) -179.7(9)
C(142) C(144) C(145) C(147) 59.6(17)
